data_4082878
loop_
_publ_author_name
'Goto, Eri'
'Begum, Rowshan Ara'
'Ueno, Chiaki'
'Hosokawa, Aya'
'Yamamoto, Chie'
'Nakamae, Kanako'
'Kure, Bunsho'
'Nakajima, Takayuki'
'Kajiwara, Takashi'
'Tanase, Tomoaki'

_publ_section_title
;
 Electron-Deficient Pt2M2Pt2Hexanuclear Metal Strings (M = Pt, Pd)
 Supported by Triphosphine Ligands
;
_journal_issue 8
_journal_name_full Organometallics
_journal_page_first 1893
_journal_paper_doi 10.1021/om401211d
_journal_volume 33
_journal_year 2014
_chemical_formula_moiety 'C151 H144 Cl10 F24 N2 P16 Pd2 Pt4 '
_chemical_formula_sum 'C151 H144 Cl10 F24 N2 P16 Pd2 Pt4'
_chemical_formula_weight 4286.04
_space_group_IT_number 20
_symmetry_cell_setting orthorhombic
_symmetry_Int_Tables_number 20
_symmetry_space_group_name_Hall 'C 2c 2'
_symmetry_space_group_name_H-M 'C 2 2 21'
_cell_angle_alpha 90.0000
_cell_angle_beta 90.0000
_cell_angle_gamma 90.0000
_cell_formula_units_Z 8
_cell_length_a 26.4070(9)
_cell_length_b 40.5880(13)
_cell_length_c 41.3526(13)
_cell_measurement_reflns_used 42336
_cell_measurement_temperature 153(2)
_cell_measurement_theta_max 27.5
_cell_measurement_theta_min 3.0
_cell_volume 44322(2)
_computing_cell_refinement CrystalClear
_computing_data_collection CrystalClear
_computing_data_reduction CrystalStructure
_computing_molecular_graphics 'Mercury 3.1'
_computing_publication_material 'CrystalStructure 3.8'
_computing_structure_refinement SHELXL
_computing_structure_solution SIR92
_diffrn_ambient_temperature 153(2)
_diffrn_detector_area_resol_mean 7.31
_diffrn_measured_fraction_theta_full 0.991
_diffrn_measured_fraction_theta_max 0.991
_diffrn_measurement_device_type 'Rigaku Mercury'
_diffrn_measurement_method \w
_diffrn_radiation_type 'Mo K\a'
_diffrn_radiation_wavelength 0.71070
_diffrn_reflns_av_R_equivalents 0.058
_diffrn_reflns_limit_h_max 34
_diffrn_reflns_limit_h_min -33
_diffrn_reflns_limit_k_max 51
_diffrn_reflns_limit_k_min -52
_diffrn_reflns_limit_l_max 53
_diffrn_reflns_limit_l_min -53
_diffrn_reflns_number 209415
_diffrn_reflns_theta_full 27.50
_diffrn_reflns_theta_max 27.50
_exptl_absorpt_coefficient_mu 2.956
_exptl_absorpt_correction_T_max 0.437
_exptl_absorpt_correction_T_min 0.373
_exptl_absorpt_correction_type multi-scan
_exptl_absorpt_process_details 'Jacobson, R. (1998) Private communication'
_exptl_crystal_colour brownyellow
_exptl_crystal_density_diffrn 1.285
_exptl_crystal_density_method 'not measured'
_exptl_crystal_description prism
_exptl_crystal_F_000 16752.00
_exptl_crystal_size_max 0.35
_exptl_crystal_size_mid 0.30
_exptl_crystal_size_min 0.28
_platon_squeeze_details
;
;
_refine_diff_density_max 2.60
_refine_diff_density_min -1.96
_refine_ls_abs_structure_details 'Flack, H. D. (1983), Acta Cryst. A39, 876-881.  23968 Friedel Pairs'
_refine_ls_abs_structure_Flack 0.433(6)
_refine_ls_extinction_coef 0.000100(10)
_refine_ls_extinction_method SHELXL
_refine_ls_goodness_of_fit_ref 1.075
_refine_ls_hydrogen_treatment refall
_refine_ls_number_parameters 1866
_refine_ls_number_reflns 50468
_refine_ls_R_factor_gt 0.0887
_refine_ls_shift/su_max 0.001
_refine_ls_structure_factor_coef Fsqd
_refine_ls_weighting_details 'w = 1/[\s^2^(Fo^2^)+(0.1391P)^2^+830.6998P] where P=(Fo^2^+2Fc^2^)/3'
_refine_ls_weighting_scheme calc
_refine_ls_wR_factor_ref 0.2487
_reflns_number_gt 42759
_reflns_number_total 50468
_reflns_threshold_expression F^2^>2.0\s(F^2^)
_cod_data_source_file om401211d_si_002.cif
_cod_data_source_block '_compound8'
_cod_depositor_comments 'Adding full bibliography for 4082877--4082881.cif.'
_cod_original_formula_sum 'C151 H144 Cl10 F24 N2 P16 Pd2 Pt4 '
_cod_database_code 4082878

loop_
_symmetry_equiv_pos_site_id
_symmetry_equiv_pos_as_xyz
1 +X,+Y,+Z
2 +X,-Y,-Z
3 -X,+Y,1/2-Z
4 -X,-Y,1/2+Z
5 1/2+X,1/2+Y,+Z
6 1/2+X,1/2-Y,-Z
7 1/2-X,1/2+Y,1/2-Z
8 1/2-X,1/2-Y,1/2+Z

loop_
_atom_site_label
_atom_site_type_symbol
_atom_site_fract_x
_atom_site_fract_y
_atom_site_fract_z
_atom_site_U_iso_or_equiv
_atom_site_adp_type
_atom_site_occupancy
_atom_site_symmetry_multiplicity
_atom_site_calc_flag
_atom_site_refinement_flags
Pt(1) Pt 1.0000 0.428180(15) 0.2500 0.02787(14) Uani 1.00 2 d S
Pt(2) Pt 1.0000 0.362010(15) 0.2500 0.02370(12) Uani 1.00 2 d S
Pt(3) Pt 1.0000 0.154620(14) 0.2500 0.02444(13) Uani 1.00 2 d S
Pt(4) Pt 1.0000 0.088540(15) 0.2500 0.02957(14) Uani 1.00 2 d S
Pt(5) Pt 0.23337(2) 0.169450(11) -0.490120(10) 0.02874(11) Uani 1.00 1 d .
Pt(6) Pt 0.233240(18) 0.103360(10) -0.493740(10) 0.02517(10) Uani 1.00 1 d .
Pd(1) Pd 1.0000 0.29316(3) 0.2500 0.0249(2) Uani 1.00 2 d S
Pd(2) Pd 1.0000 0.22327(3) 0.2500 0.0250(2) Uani 1.00 2 d S
Pd(3) Pd 0.23319(4) 0.03479(2) -0.49710(2) 0.02765(18) Uani 1.00 1 d .
Cl(1) Cl -0.0291(5) 0.2841(5) 0.0853(3) 0.259(9) Uani 1.00 1 d .
Cl(2) Cl 0.0458(6) 0.2637(4) 0.1146(2) 0.241(8) Uani 1.00 1 d .
Cl(3) Cl 0.5919(10) 0.0919(3) 0.1557(4) 0.321(14) Uani 1.00 1 d .
Cl(4) Cl 0.5482(9) 0.1561(4) 0.1704(5) 0.288(10) Uani 1.00 1 d .
Cl(5) Cl 0.7119(4) 0.0396(4) 0.1612(3) 0.195(5) Uani 1.00 1 d .
Cl(6) Cl 0.7926(7) 0.0085(6) 0.1394(4) 0.339(15) Uani 1.00 1 d .
Cl(7) Cl 0.4013(3) 0.4312(2) 0.16699(19) 0.134(3) Uani 1.00 1 d .
Cl(8) Cl 0.3625(3) 0.4668(2) 0.2245(2) 0.133(3) Uani 1.00 1 d .
Cl(9) Cl 0.3415(4) 0.3204(2) -0.4059(2) 0.145(3) Uani 1.00 1 d .
Cl(10) Cl 0.3715(3) 0.2894(2) -0.4677(2) 0.127(2) Uani 1.00 1 d .
P(11) P 1.08032(12) 0.43088(8) 0.22869(8) 0.0306(6) Uani 1.00 1 d .
P(12) P 0.91463(10) 0.36371(7) 0.24693(7) 0.0270(5) Uani 1.00 1 d .
P(13) P 1.07458(12) 0.29904(7) 0.22180(7) 0.0278(6) Uani 1.00 1 d .
P(21) P 0.93419(12) 0.21758(7) 0.21359(7) 0.0288(6) Uani 1.00 1 d .
P(22) P 0.91546(11) 0.15253(7) 0.24319(7) 0.0269(5) Uani 1.00 1 d .
P(23) P 1.07242(13) 0.08563(8) 0.28062(8) 0.0336(6) Uani 1.00 1 d .
P(31) P 0.15583(13) 0.17363(8) -0.51553(8) 0.0333(6) Uani 1.00 1 d .
P(32) P 0.14803(12) 0.10539(8) -0.49497(7) 0.0289(5) Uani 1.00 1 d .
P(33) P 0.16310(12) 0.04274(8) -0.52954(8) 0.0304(6) Uani 1.00 1 d .
P(41) P 0.30983(12) 0.17051(8) -0.46322(7) 0.0319(6) Uani 1.00 1 d .
P(42) P 0.31876(11) 0.10513(7) -0.49147(7) 0.0272(5) Uani 1.00 1 d .
P(43) P 0.30401(12) 0.03819(8) -0.46485(7) 0.0296(6) Uani 1.00 1 d .
P(101) P 0.76430(19) 0.33182(14) 0.69236(11) 0.0624(11) Uani 1.00 1 d .
P(102) P 1.27251(16) 0.35435(11) 0.21403(10) 0.0521(9) Uani 1.00 1 d .
P(103) P 0.50262(18) 0.08558(13) 0.54846(11) 0.0616(11) Uani 1.00 1 d .
P(104) P 0.03287(15) 0.09863(11) 0.04444(10) 0.0504(9) Uani 1.00 1 d .
F(11) F 0.7656(13) 0.3690(4) 0.7088(5) 0.203(12) Uani 1.00 1 d .
F(12) F 0.7666(9) 0.2971(3) 0.6766(3) 0.141(7) Uani 1.00 1 d .
F(13) F 0.7069(4) 0.3360(4) 0.6828(3) 0.115(5) Uani 1.00 1 d .
F(14) F 0.7807(4) 0.3478(3) 0.6580(2) 0.082(3) Uani 1.00 1 d .
F(15) F 0.7460(5) 0.3151(3) 0.7256(2) 0.090(3) Uani 1.00 1 d .
F(16) F 0.8191(5) 0.3237(8) 0.7003(5) 0.230(16) Uani 1.00 1 d .
F(21) F 1.2569(5) 0.3910(2) 0.2261(3) 0.089(3) Uani 1.00 1 d .
F(22) F 1.3260(4) 0.3577(3) 0.2305(2) 0.087(3) Uani 1.00 1 d .
F(23) F 1.2958(3) 0.3684(2) 0.1812(2) 0.067(2) Uani 1.00 1 d .
F(24) F 1.2495(3) 0.3398(2) 0.2472(2) 0.074(2) Uani 1.00 1 d .
F(25) F 1.2176(3) 0.3511(2) 0.1970(2) 0.067(2) Uani 1.00 1 d .
F(26) F 1.2855(4) 0.3168(2) 0.2026(2) 0.071(2) Uani 1.00 1 d .
F(31) F 0.4949(8) 0.1211(3) 0.5370(4) 0.133(6) Uani 1.00 1 d .
F(32) F 0.5242(4) 0.0991(3) 0.5818(2) 0.086(3) Uani 1.00 1 d .
F(33) F 0.5059(6) 0.0488(3) 0.5623(3) 0.099(4) Uani 1.00 1 d .
F(34) F 0.4786(4) 0.0711(3) 0.5150(2) 0.078(3) Uani 1.00 1 d .
F(35) F 0.4473(4) 0.0875(3) 0.5625(2) 0.090(4) Uani 1.00 1 d .
F(36) F 0.5581(4) 0.0834(4) 0.5328(3) 0.118(5) Uani 1.00 1 d .
F(41) F 0.0205(5) 0.1345(3) 0.0291(3) 0.090(3) Uani 1.00 1 d .
F(42) F 0.0522(3) 0.1160(2) 0.0771(2) 0.062(2) Uani 1.00 1 d .
F(43) F -0.0257(3) 0.0984(2) 0.0593(2) 0.071(2) Uani 1.00 1 d .
F(44) F 0.0879(4) 0.0998(3) 0.0295(3) 0.084(3) Uani 1.00 1 d .
F(45) F 0.0437(5) 0.0646(2) 0.0587(3) 0.084(3) Uani 1.00 1 d .
F(46) F 0.0130(3) 0.0816(2) 0.0114(2) 0.067(2) Uani 1.00 1 d .
N(1) N 1.0000 0.5004(4) 0.2500 0.040(3) Uani 1.00 2 d S
N(2) N 1.0000 0.0139(3) 0.2500 0.033(3) Uani 1.00 2 d S
N(3) N 0.2337(5) 0.2424(2) -0.4889(3) 0.049(3) Uani 1.00 1 d .
C(1) C 1.0000 0.4739(4) 0.2500 0.049(5) Uani 1.00 2 d S
C(2) C 1.0000 0.0421(4) 0.2500 0.049(4) Uani 1.00 2 d S
C(3) C 0.2319(7) 0.2166(3) -0.4862(4) 0.061(4) Uani 1.00 1 d .
C(4) C 0.8911(5) 0.3906(3) 0.2792(3) 0.037(2) Uani 1.00 1 d .
C(5) C 1.1180(4) 0.3249(2) 0.2458(3) 0.032(2) Uani 1.00 1 d .
C(6) C 0.8862(4) 0.1929(2) 0.2324(2) 0.031(2) Uani 1.00 1 d .
C(7) C 0.9008(4) 0.1261(3) 0.2091(3) 0.034(2) Uani 1.00 1 d .
C(8) C 0.1276(5) 0.1337(3) -0.5268(3) 0.036(2) Uani 1.00 1 d .
C(9) C 0.1167(4) 0.0670(3) -0.5068(3) 0.035(2) Uani 1.00 1 d .
C(10) C 0.3366(5) 0.1304(3) -0.4569(3) 0.037(2) Uani 1.00 1 d .
C(11) C 0.3505(4) 0.0657(2) -0.4848(2) 0.028(2) Uani 1.00 1 d .
C(12) C 1.0000 0.5400(5) 0.2500 0.057(6) Uani 1.00 2 d S
C(13) C 0.9882(6) 0.5559(3) 0.2226(4) 0.056(4) Uani 1.00 1 d .
C(14) C 0.9891(8) 0.5895(4) 0.2233(6) 0.087(7) Uani 1.00 1 d .
C(15) C 1.0000 0.6107(6) 0.2500 0.071(8) Uani 1.00 2 d S
C(16) C 0.9745(9) 0.5362(6) 0.1913(6) 0.092(7) Uani 1.00 1 d .
C(17) C 1.0000 -0.0236(5) 0.2500 0.062(6) Uani 1.00 2 d S
C(18) C 1.0193(8) -0.0393(5) 0.2242(6) 0.086(8) Uani 1.00 1 d .
C(19) C 1.0147(8) -0.0757(5) 0.2276(6) 0.082(6) Uani 1.00 1 d .
C(20) C 1.0000 -0.0933(6) 0.2500 0.080(9) Uani 1.00 2 d S
C(21) C 1.0379(11) -0.0206(7) 0.1960(8) 0.115(11) Uani 1.00 1 d .
C(22) C 0.2330(7) 0.2807(3) -0.4850(4) 0.055(3) Uani 1.00 1 d .
C(23) C 0.2504(6) 0.2971(3) -0.5123(4) 0.054(4) Uani 1.00 1 d .
C(24) C 0.2513(10) 0.3329(4) -0.5123(8) 0.117(12) Uani 1.00 1 d .
C(25) C 0.2266(11) 0.3480(4) -0.4824(9) 0.119(12) Uani 1.00 1 d .
C(26) C 0.2187(13) 0.3303(5) -0.4571(7) 0.120(12) Uani 1.00 1 d .
C(27) C 0.2159(9) 0.2950(4) -0.4562(5) 0.079(7) Uani 1.00 1 d .
C(28) C 0.2651(10) 0.2794(5) -0.5407(6) 0.098(8) Uani 1.00 1 d .
C(29) C 0.1980(8) 0.2758(5) -0.4297(6) 0.082(6) Uani 1.00 1 d .
C(111) C 1.0762(5) 0.4516(3) 0.1895(3) 0.044(3) Uani 1.00 1 d .
C(112) C 1.1012(6) 0.4810(3) 0.1840(4) 0.054(4) Uani 1.00 1 d .
C(113) C 1.0904(8) 0.4977(4) 0.1543(4) 0.065(5) Uani 1.00 1 d .
C(114) C 1.0600(7) 0.4834(5) 0.1311(4) 0.075(6) Uani 1.00 1 d .
C(115) C 1.0346(6) 0.4540(4) 0.1379(4) 0.061(4) Uani 1.00 1 d .
C(116) C 1.0445(6) 0.4379(3) 0.1669(3) 0.045(3) Uani 1.00 1 d .
C(121) C 1.1266(4) 0.4518(3) 0.2535(3) 0.036(2) Uani 1.00 1 d .
C(122) C 1.1152(7) 0.4637(3) 0.2835(4) 0.057(4) Uani 1.00 1 d .
C(123) C 1.1523(8) 0.4773(4) 0.3047(4) 0.070(5) Uani 1.00 1 d .
C(124) C 1.2011(8) 0.4772(4) 0.2932(4) 0.068(5) Uani 1.00 1 d .
C(125) C 1.2145(7) 0.4660(4) 0.2626(5) 0.068(5) Uani 1.00 1 d .
C(126) C 1.1772(6) 0.4522(3) 0.2428(4) 0.054(4) Uani 1.00 1 d .
C(131) C 0.8869(4) 0.3800(3) 0.2098(3) 0.032(2) Uani 1.00 1 d .
C(132) C 0.8334(6) 0.3817(3) 0.2065(3) 0.046(3) Uani 1.00 1 d .
C(133) C 0.8121(6) 0.3926(4) 0.1770(4) 0.060(4) Uani 1.00 1 d .
C(134) C 0.8463(6) 0.4009(4) 0.1519(3) 0.057(4) Uani 1.00 1 d .
C(135) C 0.8990(6) 0.3986(4) 0.1549(3) 0.054(4) Uani 1.00 1 d .
C(136) C 0.9193(5) 0.3876(3) 0.1840(2) 0.041(3) Uani 1.00 1 d .
C(141) C 1.0698(5) 0.3204(2) 0.1830(2) 0.031(2) Uani 1.00 1 d .
C(142) C 1.0246(5) 0.3327(3) 0.1720(3) 0.036(2) Uani 1.00 1 d .
C(143) C 1.0211(6) 0.3515(3) 0.1434(3) 0.047(3) Uani 1.00 1 d .
C(144) C 1.0669(6) 0.3559(3) 0.1250(3) 0.047(3) Uani 1.00 1 d .
C(145) C 1.1122(5) 0.3435(3) 0.1354(3) 0.045(3) Uani 1.00 1 d .
C(146) C 1.1152(5) 0.3251(3) 0.1645(3) 0.039(2) Uani 1.00 1 d .
C(151) C 1.1139(4) 0.2638(2) 0.2100(2) 0.032(2) Uani 1.00 1 d .
C(152) C 1.1655(5) 0.2613(3) 0.2184(2) 0.037(2) Uani 1.00 1 d .
C(153) C 1.1946(5) 0.2354(3) 0.2070(3) 0.037(2) Uani 1.00 1 d .
C(154) C 1.1738(5) 0.2116(3) 0.1874(3) 0.044(3) Uani 1.00 1 d .
C(155) C 1.1224(5) 0.2142(3) 0.1784(3) 0.040(2) Uani 1.00 1 d .
C(156) C 1.0928(5) 0.2404(3) 0.1895(3) 0.044(3) Uani 1.00 1 d .
C(211) C 0.8976(4) 0.2519(3) 0.1979(3) 0.035(2) Uani 1.00 1 d .
C(212) C 0.9234(6) 0.2757(3) 0.1790(3) 0.044(3) Uani 1.00 1 d .
C(213) C 0.8982(5) 0.3016(3) 0.1634(3) 0.045(3) Uani 1.00 1 d .
C(214) C 0.8468(6) 0.3039(3) 0.1661(3) 0.050(3) Uani 1.00 1 d .
C(215) C 0.8183(5) 0.2812(3) 0.1861(3) 0.040(2) Uani 1.00 1 d .
C(216) C 0.8459(4) 0.2561(2) 0.1999(2) 0.028(2) Uani 1.00 1 d .
C(221) C 0.9479(4) 0.1957(2) 0.1756(2) 0.027(2) Uani 1.00 1 d .
C(222) C 0.9079(5) 0.1915(3) 0.1535(3) 0.038(2) Uani 1.00 1 d .
C(223) C 0.9190(6) 0.1736(3) 0.1249(3) 0.046(3) Uani 1.00 1 d .
C(224) C 0.9674(5) 0.1618(3) 0.1181(3) 0.046(3) Uani 1.00 1 d .
C(225) C 1.0057(5) 0.1660(3) 0.1403(3) 0.043(3) Uani 1.00 1 d .
C(226) C 0.9955(5) 0.1842(2) 0.1689(2) 0.032(2) Uani 1.00 1 d .
C(231) C 0.8761(5) 0.1373(3) 0.2772(3) 0.038(2) Uani 1.00 1 d .
C(232) C 0.8259(5) 0.1341(3) 0.2740(3) 0.041(2) Uani 1.00 1 d .
C(233) C 0.7957(5) 0.1234(4) 0.2997(3) 0.050(3) Uani 1.00 1 d .
C(234) C 0.8229(7) 0.1150(5) 0.3291(4) 0.071(5) Uani 1.00 1 d .
C(235) C 0.8718(6) 0.1177(3) 0.3313(3) 0.048(3) Uani 1.00 1 d .
C(236) C 0.9018(5) 0.1300(3) 0.3053(2) 0.038(2) Uani 1.00 1 d .
C(241) C 1.1244(6) 0.0640(3) 0.2626(3) 0.047(3) Uani 1.00 1 d .
C(242) C 1.1719(7) 0.0617(4) 0.2798(4) 0.063(4) Uani 1.00 1 d .
C(243) C 1.2134(7) 0.0506(5) 0.2662(6) 0.083(7) Uani 1.00 1 d .
C(244) C 1.2091(10) 0.0382(5) 0.2319(7) 0.101(10) Uani 1.00 1 d .
C(245) C 1.1658(10) 0.0408(4) 0.2157(6) 0.085(7) Uani 1.00 1 d .
C(246) C 1.1174(8) 0.0536(3) 0.2314(4) 0.065(5) Uani 1.00 1 d .
C(251) C 1.0574(5) 0.0647(3) 0.3179(3) 0.038(2) Uani 1.00 1 d .
C(252) C 1.0185(5) 0.0795(3) 0.3364(3) 0.044(3) Uani 1.00 1 d .
C(253) C 1.0019(6) 0.0655(4) 0.3657(3) 0.054(3) Uani 1.00 1 d .
C(254) C 1.0252(6) 0.0342(4) 0.3744(3) 0.057(4) Uani 1.00 1 d .
C(255) C 1.0607(7) 0.0201(4) 0.3549(4) 0.056(4) Uani 1.00 1 d .
C(256) C 1.0743(6) 0.0350(3) 0.3291(4) 0.048(3) Uani 1.00 1 d .
C(311) C 0.1067(5) 0.1935(3) -0.4916(3) 0.043(3) Uani 1.00 1 d .
C(312) C 0.1143(7) 0.2034(4) -0.4598(3) 0.055(4) Uani 1.00 1 d .
C(313) C 0.0781(7) 0.2157(4) -0.4413(4) 0.060(4) Uani 1.00 1 d .
C(314) C 0.0268(7) 0.2169(4) -0.4533(4) 0.064(4) Uani 1.00 1 d .
C(315) C 0.0171(6) 0.2080(4) -0.4868(6) 0.068(5) Uani 1.00 1 d .
C(316) C 0.0551(7) 0.1943(4) -0.5067(5) 0.072(5) Uani 1.00 1 d .
C(321) C 0.1649(5) 0.1972(3) -0.5515(3) 0.038(2) Uani 1.00 1 d .
C(322) C 0.1405(6) 0.2264(3) -0.5587(4) 0.049(3) Uani 1.00 1 d .
C(323) C 0.1542(8) 0.2425(4) -0.5878(5) 0.071(5) Uani 1.00 1 d .
C(324) C 0.1894(6) 0.2313(4) -0.6087(3) 0.054(4) Uani 1.00 1 d .
C(325) C 0.2172(7) 0.2002(4) -0.6029(4) 0.063(4) Uani 1.00 1 d .
C(326) C 0.2010(7) 0.1840(4) -0.5749(3) 0.056(4) Uani 1.00 1 d .
C(331) C 0.1146(4) 0.1183(2) -0.4587(2) 0.030(2) Uani 1.00 1 d .
C(332) C 0.1442(4) 0.1251(3) -0.4306(2) 0.033(2) Uani 1.00 1 d .
C(333) C 0.1200(6) 0.1349(4) -0.4028(3) 0.047(3) Uani 1.00 1 d .
C(334) C 0.0691(7) 0.1382(4) -0.4012(3) 0.058(4) Uani 1.00 1 d .
C(335) C 0.0376(8) 0.1314(4) -0.4296(4) 0.069(5) Uani 1.00 1 d .
C(336) C 0.0635(6) 0.1222(3) -0.4581(4) 0.050(3) Uani 1.00 1 d .
C(341) C 0.1231(5) 0.0088(3) -0.5466(3) 0.040(3) Uani 1.00 1 d .
C(342) C 0.0730(5) 0.0061(3) -0.5402(3) 0.042(3) Uani 1.00 1 d .
C(343) C 0.0466(5) -0.0197(3) -0.5550(3) 0.043(3) Uani 1.00 1 d .
C(344) C 0.0696(6) -0.0411(3) -0.5766(3) 0.048(3) Uani 1.00 1 d .
C(345) C 0.1210(6) -0.0376(3) -0.5824(3) 0.045(3) Uani 1.00 1 d .
C(346) C 0.1482(6) -0.0137(3) -0.5676(3) 0.042(3) Uani 1.00 1 d .
C(351) C 0.1723(4) 0.0663(2) -0.5664(2) 0.027(2) Uani 1.00 1 d .
C(352) C 0.1306(5) 0.0727(3) -0.5877(3) 0.037(2) Uani 1.00 1 d .
C(353) C 0.1376(6) 0.0929(3) -0.6145(3) 0.047(3) Uani 1.00 1 d .
C(354) C 0.1858(5) 0.1056(3) -0.6225(3) 0.046(3) Uani 1.00 1 d .
C(355) C 0.2254(5) 0.0983(3) -0.6019(3) 0.044(3) Uani 1.00 1 d .
C(356) C 0.2198(4) 0.0793(3) -0.5735(2) 0.034(2) Uani 1.00 1 d .
C(411) C 0.2975(5) 0.1883(3) -0.4246(3) 0.040(2) Uani 1.00 1 d .
C(412) C 0.2627(6) 0.1742(3) -0.4035(2) 0.047(3) Uani 1.00 1 d .
C(413) C 0.2499(5) 0.1868(4) -0.3742(3) 0.051(3) Uani 1.00 1 d .
C(414) C 0.2741(7) 0.2164(4) -0.3640(3) 0.060(4) Uani 1.00 1 d .
C(415) C 0.3056(7) 0.2319(4) -0.3835(4) 0.060(4) Uani 1.00 1 d .
C(416) C 0.3207(6) 0.2187(3) -0.4147(3) 0.051(3) Uani 1.00 1 d .
C(421) C 0.3593(6) 0.1935(3) -0.4824(3) 0.049(3) Uani 1.00 1 d .
C(422) C 0.3536(6) 0.2071(3) -0.5136(3) 0.047(3) Uani 1.00 1 d .
C(423) C 0.3944(10) 0.2208(3) -0.5294(5) 0.080(6) Uani 1.00 1 d .
C(424) C 0.4446(8) 0.2209(5) -0.5128(5) 0.078(6) Uani 1.00 1 d .
C(425) C 0.4505(8) 0.2064(5) -0.4844(5) 0.073(5) Uani 1.00 1 d .
C(426) C 0.4088(5) 0.1930(4) -0.4683(4) 0.057(4) Uani 1.00 1 d .
C(431) C 0.3541(4) 0.1227(3) -0.5252(3) 0.036(2) Uani 1.00 1 d .
C(432) C 0.3258(6) 0.1327(3) -0.5532(3) 0.046(3) Uani 1.00 1 d .
C(433) C 0.3490(6) 0.1475(4) -0.5792(3) 0.050(3) Uani 1.00 1 d .
C(434) C 0.4027(7) 0.1484(3) -0.5790(3) 0.057(4) Uani 1.00 1 d .
C(435) C 0.4316(5) 0.1391(3) -0.5506(3) 0.046(3) Uani 1.00 1 d .
C(436) C 0.4070(5) 0.1256(3) -0.5234(3) 0.045(3) Uani 1.00 1 d .
C(441) C 0.3428(5) 0.0027(3) -0.4531(3) 0.034(2) Uani 1.00 1 d .
C(442) C 0.3942(5) -0.0003(3) -0.4602(2) 0.035(2) Uani 1.00 1 d .
C(443) C 0.4232(5) -0.0267(3) -0.4488(3) 0.045(3) Uani 1.00 1 d .
C(444) C 0.3972(6) -0.0511(3) -0.4304(3) 0.047(3) Uani 1.00 1 d .
C(445) C 0.3489(5) -0.0483(3) -0.4242(3) 0.042(3) Uani 1.00 1 d .
C(446) C 0.3195(6) -0.0217(3) -0.4351(3) 0.043(3) Uani 1.00 1 d .
C(451) C 0.2950(5) 0.0572(3) -0.4242(2) 0.035(2) Uani 1.00 1 d .
C(452) C 0.3387(5) 0.0596(3) -0.4042(3) 0.037(2) Uani 1.00 1 d .
C(453) C 0.3308(6) 0.0757(4) -0.3740(3) 0.049(3) Uani 1.00 1 d .
C(454) C 0.2845(5) 0.0881(3) -0.3649(3) 0.046(3) Uani 1.00 1 d .
C(455) C 0.2422(6) 0.0844(3) -0.3841(3) 0.048(3) Uani 1.00 1 d .
C(456) C 0.2487(4) 0.0683(2) -0.4146(2) 0.031(2) Uani 1.00 1 d .
C(501) C -0.0022(11) 0.2445(6) 0.0931(7) 0.131(10) Uiso 1.00 1 d .
C(502) C 0.5919(16) 0.1275(8) 0.1758(12) 0.22(2) Uiso 1.00 1 d .
C(503) C 0.7415(16) 0.0008(8) 0.1660(13) 0.24(2) Uiso 1.00 1 d .
C(504) C 0.3724(13) 0.4264(5) 0.2031(5) 0.137(11) Uiso 1.00 1 d .
C(505) C 0.3638(11) 0.3244(5) -0.4471(4) 0.116(9) Uiso 1.00 1 d .
H(1) H 0.8850 0.3779 0.2981 0.045 Uiso 1.00 1 c R
H(2) H 0.8604 0.4008 0.2725 0.045 Uiso 1.00 1 c R
H(3) H 0.3395 0.3384 -0.4591 0.139 Uiso 1.00 1 c R
H(4) H 0.3966 0.3361 -0.4467 0.139 Uiso 1.00 1 c R
H(5) H 1.1519 0.3187 0.2414 0.038 Uiso 1.00 1 c R
H(6) H 1.1111 0.3218 0.2682 0.038 Uiso 1.00 1 c R
H(7) H 0.8741 0.2036 0.2514 0.037 Uiso 1.00 1 c R
H(8) H 0.8588 0.1896 0.2179 0.037 Uiso 1.00 1 c R
H(9) H 0.8998 0.1389 0.1898 0.041 Uiso 1.00 1 c R
H(10) H 0.8687 0.1160 0.2124 0.041 Uiso 1.00 1 c R
H(12) H 0.0918 0.1353 -0.5274 0.043 Uiso 1.00 1 c R
H(13) H 0.1398 0.1267 -0.5473 0.043 Uiso 1.00 1 c R
H(14) H 0.1062 0.0552 -0.4880 0.042 Uiso 1.00 1 c R
H(15) H 0.0880 0.0716 -0.5198 0.042 Uiso 1.00 1 c R
H(16) H 0.3725 0.1320 -0.4555 0.044 Uiso 1.00 1 c R
H(17) H 0.3237 0.1211 -0.4375 0.044 Uiso 1.00 1 c R
H(18) H 0.3609 0.0565 -0.5048 0.033 Uiso 1.00 1 c R
H(19) H 0.3792 0.0687 -0.4712 0.033 Uiso 1.00 1 c R
H(20) H 0.9815 0.6001 0.2035 0.102 Uiso 1.00 1 c R
H(22) H 1.0000 0.6341 0.2500 0.079 Uiso 1.00 2 c R
H(23) H 1.0048 0.5321 0.1793 0.109 Uiso 1.00 1 c R
H(24) H 0.9517 0.5484 0.1786 0.109 Uiso 1.00 1 c R
H(25) H 0.9597 0.5157 0.1972 0.109 Uiso 1.00 1 c R
H(26) H 1.0250 -0.0876 0.2089 0.094 Uiso 1.00 1 c R
H(28) H 1.0000 -0.1166 0.2500 0.084 Uiso 1.00 2 c R
H(29) H 1.0107 -0.0177 0.1814 0.138 Uiso 1.00 1 c R
H(30) H 1.0643 -0.0326 0.1862 0.138 Uiso 1.00 1 c R
H(31) H 1.0498 0.0001 0.2032 0.138 Uiso 1.00 1 c R
H(32) H 0.2666 0.3454 -0.5296 0.133 Uiso 1.00 1 c R
H(33) H 0.2167 0.3705 -0.4823 0.141 Uiso 1.00 1 c R
H(34) H 0.2145 0.3417 -0.4371 0.141 Uiso 1.00 1 c R
H(35) H 0.3001 0.2741 -0.5393 0.117 Uiso 1.00 1 c R
H(36) H 0.2591 0.2927 -0.5590 0.117 Uiso 1.00 1 c R
H(37) H 0.2459 0.2597 -0.5420 0.117 Uiso 1.00 1 c R
H(38) H 0.1625 0.2724 -0.4317 0.097 Uiso 1.00 1 c R
H(39) H 0.2047 0.2870 -0.4099 0.097 Uiso 1.00 1 c R
H(40) H 0.2147 0.2551 -0.4295 0.097 Uiso 1.00 1 c R
H(41) H 1.1244 0.4898 0.1994 0.065 Uiso 1.00 1 c R
H(42) H 1.1047 0.5190 0.1505 0.077 Uiso 1.00 1 c R
H(43) H 1.0566 0.4936 0.1105 0.090 Uiso 1.00 1 c R
H(44) H 1.0107 0.4450 0.1228 0.074 Uiso 1.00 1 c R
H(45) H 1.0292 0.4171 0.1712 0.054 Uiso 1.00 1 c R
H(46) H 1.0808 0.4629 0.2907 0.070 Uiso 1.00 1 c R
H(47) H 1.1439 0.4858 0.3255 0.084 Uiso 1.00 1 c R
H(48) H 1.2273 0.4853 0.3068 0.082 Uiso 1.00 1 c R
H(49) H 1.2485 0.4678 0.2553 0.082 Uiso 1.00 1 c R
H(50) H 1.1860 0.4432 0.2223 0.065 Uiso 1.00 1 c R
H(51) H 0.8120 0.3756 0.2241 0.055 Uiso 1.00 1 c R
H(52) H 0.7764 0.3943 0.1742 0.072 Uiso 1.00 1 c R
H(53) H 0.8327 0.4085 0.1319 0.069 Uiso 1.00 1 c R
H(54) H 0.9205 0.4046 0.1375 0.066 Uiso 1.00 1 c R
H(55) H 0.9550 0.3852 0.1863 0.050 Uiso 1.00 1 c R
H(56) H 0.9946 0.3283 0.1840 0.043 Uiso 1.00 1 c R
H(57) H 0.9900 0.3610 0.1367 0.057 Uiso 1.00 1 c R
H(58) H 1.0657 0.3677 0.1052 0.056 Uiso 1.00 1 c R
H(59) H 1.1420 0.3473 0.1231 0.055 Uiso 1.00 1 c R
H(60) H 1.1466 0.3161 0.1715 0.047 Uiso 1.00 1 c R
H(61) H 1.1806 0.2775 0.2319 0.045 Uiso 1.00 1 c R
H(62) H 1.2293 0.2340 0.2127 0.045 Uiso 1.00 1 c R
H(63) H 1.1937 0.1937 0.1800 0.053 Uiso 1.00 1 c R
H(64) H 1.1078 0.1979 0.1647 0.048 Uiso 1.00 1 c R
H(65) H 1.0581 0.2421 0.1831 0.053 Uiso 1.00 1 c R
H(66) H 0.9591 0.2740 0.1768 0.053 Uiso 1.00 1 c R
H(67) H 0.9167 0.3174 0.1511 0.055 Uiso 1.00 1 c R
H(68) H 0.8293 0.3208 0.1547 0.061 Uiso 1.00 1 c R
H(69) H 0.7828 0.2834 0.1894 0.049 Uiso 1.00 1 c R
H(70) H 0.8274 0.2402 0.2120 0.034 Uiso 1.00 1 c R
H(71) H 0.8750 0.2003 0.1576 0.046 Uiso 1.00 1 c R
H(72) H 0.8924 0.1695 0.1099 0.055 Uiso 1.00 1 c R
H(73) H 0.9740 0.1509 0.0982 0.055 Uiso 1.00 1 c R
H(74) H 1.0384 0.1568 0.1365 0.052 Uiso 1.00 1 c R
H(75) H 1.0223 0.1886 0.1837 0.039 Uiso 1.00 1 c R
H(76) H 0.8105 0.1394 0.2539 0.050 Uiso 1.00 1 c R
H(77) H 0.7598 0.1216 0.2979 0.060 Uiso 1.00 1 c R
H(78) H 0.8042 0.1076 0.3474 0.084 Uiso 1.00 1 c R
H(79) H 0.8882 0.1112 0.3508 0.058 Uiso 1.00 1 c R
H(80) H 0.9374 0.1329 0.3073 0.046 Uiso 1.00 1 c R
H(81) H 1.1729 0.0682 0.3020 0.075 Uiso 1.00 1 c R
H(82) H 1.2451 0.0506 0.2776 0.100 Uiso 1.00 1 c R
H(83) H 1.2378 0.0284 0.2219 0.120 Uiso 1.00 1 c R
H(84) H 1.1651 0.0344 0.1936 0.103 Uiso 1.00 1 c R
H(85) H 1.0857 0.0543 0.2206 0.079 Uiso 1.00 1 c R
H(86) H 1.0031 0.0993 0.3289 0.053 Uiso 1.00 1 c R
H(87) H 0.9771 0.0759 0.3790 0.065 Uiso 1.00 1 c R
H(88) H 1.0156 0.0235 0.3939 0.069 Uiso 1.00 1 c R
H(89) H 1.0753 -0.0005 0.3605 0.068 Uiso 1.00 1 c R
H(90) H 1.0989 0.0241 0.3162 0.058 Uiso 1.00 1 c R
H(91) H 0.1473 0.2012 -0.4509 0.067 Uiso 1.00 1 c R
H(92) H 0.0857 0.2235 -0.4201 0.073 Uiso 1.00 1 c R
H(93) H -0.0003 0.2235 -0.4396 0.077 Uiso 1.00 1 c R
H(94) H -0.0158 0.2115 -0.4956 0.081 Uiso 1.00 1 c R
H(95) H 0.0482 0.1863 -0.5281 0.087 Uiso 1.00 1 c R
H(96) H 0.1156 0.2354 -0.5447 0.059 Uiso 1.00 1 c R
H(97) H 0.1372 0.2626 -0.5930 0.086 Uiso 1.00 1 c R
H(98) H 0.1966 0.2437 -0.6277 0.065 Uiso 1.00 1 c R
H(99) H 0.2433 0.1922 -0.6167 0.076 Uiso 1.00 1 c R
H(100) H 0.2147 0.1626 -0.5709 0.068 Uiso 1.00 1 c R
H(101) H 0.1800 0.1229 -0.4311 0.039 Uiso 1.00 1 c R
H(102) H 0.1397 0.1396 -0.3841 0.057 Uiso 1.00 1 c R
H(103) H 0.0538 0.1451 -0.3815 0.069 Uiso 1.00 1 c R
H(104) H 0.0017 0.1332 -0.4289 0.084 Uiso 1.00 1 c R
H(105) H 0.0447 0.1187 -0.4775 0.060 Uiso 1.00 1 c R
H(106) H 0.0563 0.0212 -0.5261 0.050 Uiso 1.00 1 c R
H(107) H 0.0117 -0.0227 -0.5501 0.052 Uiso 1.00 1 c R
H(108) H 0.0506 -0.0578 -0.5872 0.057 Uiso 1.00 1 c R
H(109) H 0.1374 -0.0523 -0.5970 0.054 Uiso 1.00 1 c R
H(110) H 0.1837 -0.0119 -0.5712 0.051 Uiso 1.00 1 c R
H(111) H 0.0982 0.0633 -0.5834 0.044 Uiso 1.00 1 c R
H(112) H 0.1093 0.0982 -0.6278 0.057 Uiso 1.00 1 c R
H(113) H 0.1909 0.1188 -0.6413 0.055 Uiso 1.00 1 c R
H(114) H 0.2581 0.1065 -0.6070 0.053 Uiso 1.00 1 c R
H(115) H 0.2478 0.0755 -0.5595 0.041 Uiso 1.00 1 c R
H(116) H 0.2466 0.1545 -0.4101 0.057 Uiso 1.00 1 c R
H(117) H 0.2255 0.1761 -0.3609 0.061 Uiso 1.00 1 c R
H(118) H 0.2676 0.2250 -0.3430 0.072 Uiso 1.00 1 c R
H(119) H 0.3187 0.2526 -0.3769 0.073 Uiso 1.00 1 c R
H(120) H 0.3447 0.2298 -0.4280 0.062 Uiso 1.00 1 c R
H(121) H 0.3212 0.2069 -0.5238 0.057 Uiso 1.00 1 c R
H(122) H 0.3908 0.2298 -0.5505 0.096 Uiso 1.00 1 c R
H(123) H 0.4726 0.2317 -0.5226 0.118 Uiso 1.00 1 c R
H(124) H 0.4833 0.2051 -0.4749 0.088 Uiso 1.00 1 c R
H(125) H 0.4132 0.1835 -0.4475 0.068 Uiso 1.00 1 c R
H(126) H 0.2902 0.1290 -0.5537 0.056 Uiso 1.00 1 c R
H(127) H 0.3297 0.1569 -0.5963 0.060 Uiso 1.00 1 c R
H(128) H 0.4203 0.1552 -0.5980 0.069 Uiso 1.00 1 c R
H(129) H 0.4674 0.1421 -0.5503 0.056 Uiso 1.00 1 c R
H(130) H 0.4254 0.1189 -0.5048 0.055 Uiso 1.00 1 c R
H(131) H 0.4101 0.0161 -0.4731 0.043 Uiso 1.00 1 c R
H(132) H 0.4585 -0.0283 -0.4531 0.053 Uiso 1.00 1 c R
H(133) H 0.4153 -0.0696 -0.4225 0.057 Uiso 1.00 1 c R
H(134) H 0.3330 -0.0650 -0.4118 0.051 Uiso 1.00 1 c R
H(135) H 0.2843 -0.0205 -0.4303 0.052 Uiso 1.00 1 c R
H(136) H 0.3707 0.0509 -0.4105 0.044 Uiso 1.00 1 c R
H(137) H 0.3588 0.0781 -0.3597 0.059 Uiso 1.00 1 c R
H(138) H 0.2816 0.0995 -0.3449 0.055 Uiso 1.00 1 c R
H(139) H 0.2099 0.0921 -0.3773 0.058 Uiso 1.00 1 c R
H(140) H 0.2203 0.0653 -0.4284 0.038 Uiso 1.00 1 c R
H(141) H -0.0232 0.2302 0.1058 0.157 Uiso 1.00 1 c R
H(142) H 0.0086 0.2328 0.0744 0.157 Uiso 1.00 1 c R
H(143) H 0.5914 0.1220 0.1981 0.251 Uiso 1.00 1 c R
H(144) H 0.6237 0.1378 0.1709 0.251 Uiso 1.00 1 c R
H(145) H 0.7528 -0.0030 0.1877 0.284 Uiso 1.00 1 c R
H(146) H 0.7210 -0.0170 0.1593 0.284 Uiso 1.00 1 c R
H(147) H 0.3401 0.4163 0.1996 0.164 Uiso 1.00 1 c R
H(148) H 0.3923 0.4124 0.2163 0.164 Uiso 1.00 1 c R

loop_
_atom_site_aniso_label
_atom_site_aniso_U_11
_atom_site_aniso_U_22
_atom_site_aniso_U_33
_atom_site_aniso_U_12
_atom_site_aniso_U_13
_atom_site_aniso_U_23
Pt(1) 0.0345(3) 0.0212(2) 0.0279(2) 0.0000 0.0078(2) 0.0000
Pt(2) 0.0273(2) 0.0198(2) 0.0240(2) 0.0000 0.0031(2) 0.0000
Pt(3) 0.0312(2) 0.0193(2) 0.0228(2) 0.0000 -0.0019(2) 0.0000
Pt(4) 0.0432(3) 0.0214(2) 0.0241(2) 0.0000 -0.0064(2) 0.0000
Pt(5) 0.0379(2) 0.0219(2) 0.0264(2) 0.00021(18) -0.0073(2) -0.00090(16)
Pt(6) 0.0302(2) 0.0212(2) 0.02409(18) 0.00037(18) -0.00285(17) -0.00060(15)
Pd(1) 0.0282(5) 0.0172(5) 0.0294(5) 0.0000 0.0057(5) 0.0000
Pd(2) 0.0306(5) 0.0161(5) 0.0285(5) 0.0000 -0.0029(4) 0.0000
Pd(3) 0.0315(4) 0.0203(4) 0.0311(4) 0.0014(3) -0.0048(3) -0.0008(3)
Cl(1) 0.152(10) 0.46(3) 0.167(12) 0.005(14) 0.021(9) -0.057(15)
Cl(2) 0.337(19) 0.285(16) 0.101(6) -0.182(15) 0.015(9) -0.026(8)
Cl(3) 0.56(3) 0.128(9) 0.271(19) -0.049(14) 0.23(2) -0.047(10)
Cl(4) 0.39(2) 0.212(15) 0.26(2) 0.024(16) 0.130(19) 0.068(14)
Cl(5) 0.133(8) 0.279(16) 0.173(11) -0.007(9) -0.018(7) -0.033(10)
Cl(6) 0.29(2) 0.56(3) 0.174(13) -0.21(2) 0.089(13) -0.194(18)
Cl(7) 0.160(7) 0.163(8) 0.078(4) -0.023(6) 0.009(4) 0.006(4)
Cl(8) 0.159(7) 0.098(5) 0.142(7) -0.030(5) 0.033(6) 0.002(4)
Cl(9) 0.202(10) 0.149(7) 0.085(4) -0.044(7) -0.001(5) 0.011(4)
Cl(10) 0.132(6) 0.106(5) 0.143(7) -0.027(4) 0.014(5) -0.010(5)
P(11) 0.0354(15) 0.0246(14) 0.0317(14) -0.0038(12) 0.0077(11) 0.0018(11)
P(12) 0.0278(13) 0.0260(13) 0.0274(13) 0.0018(11) 0.0026(10) -0.0011(11)
P(13) 0.0287(15) 0.0244(14) 0.0304(14) 0.0011(11) 0.0035(11) 0.0007(10)
P(21) 0.0321(15) 0.0248(14) 0.0295(13) 0.0015(11) 0.0005(11) -0.0018(11)
P(22) 0.0310(14) 0.0222(13) 0.0277(14) -0.0007(11) -0.0034(10) -0.0008(10)
P(23) 0.0454(18) 0.0280(15) 0.0273(14) 0.0055(13) -0.0053(12) 0.0029(11)
P(31) 0.0404(17) 0.0239(14) 0.0355(15) -0.0005(12) -0.0077(13) 0.0034(12)
P(32) 0.0333(15) 0.0251(14) 0.0282(13) -0.0009(12) -0.0024(10) 0.0010(11)
P(33) 0.0333(15) 0.0270(15) 0.0309(14) -0.0000(12) -0.0038(11) -0.0011(11)
P(41) 0.0354(16) 0.0306(15) 0.0296(14) -0.0017(12) -0.0055(11) -0.0044(12)
P(42) 0.0308(13) 0.0225(13) 0.0283(13) -0.0005(11) -0.0034(10) -0.0029(11)
P(43) 0.0317(15) 0.0311(15) 0.0260(13) -0.0018(12) -0.0025(11) -0.0028(11)
P(101) 0.053(2) 0.084(3) 0.051(2) -0.000(2) 0.006(2) -0.000(2)
P(102) 0.045(2) 0.061(2) 0.051(2) -0.0004(18) -0.0035(17) 0.0004(17)
P(103) 0.045(2) 0.087(3) 0.053(2) 0.004(2) -0.0106(19) -0.002(2)
P(104) 0.0396(18) 0.061(2) 0.051(2) -0.0021(17) -0.0015(16) -0.0005(18)
F(11) 0.39(3) 0.099(12) 0.119(15) -0.019(19) 0.08(2) -0.005(11)
F(12) 0.24(2) 0.107(11) 0.073(8) 0.071(13) 0.042(12) 0.023(7)
F(13) 0.057(7) 0.181(16) 0.108(10) 0.013(8) 0.008(6) 0.059(10)
F(14) 0.059(6) 0.121(10) 0.067(6) -0.008(6) 0.009(4) 0.017(6)
F(15) 0.111(10) 0.109(9) 0.051(5) 0.028(7) 0.025(5) 0.014(6)
F(16) 0.052(8) 0.45(4) 0.19(2) -0.022(14) -0.020(10) 0.20(2)
F(21) 0.101(9) 0.059(6) 0.107(9) 0.010(6) 0.002(7) -0.004(6)
F(22) 0.077(7) 0.112(9) 0.071(7) -0.004(6) -0.035(5) 0.016(6)
F(23) 0.058(5) 0.084(7) 0.060(5) -0.016(5) 0.006(4) 0.024(5)
F(24) 0.077(6) 0.101(7) 0.045(4) 0.009(5) 0.004(4) 0.011(5)
F(25) 0.045(5) 0.097(8) 0.058(5) 0.008(4) -0.007(4) 0.007(5)
F(26) 0.087(7) 0.061(6) 0.065(6) 0.024(5) 0.009(5) 0.011(4)
F(31) 0.168(15) 0.087(9) 0.144(14) -0.024(10) -0.074(13) 0.034(9)
F(32) 0.076(7) 0.124(10) 0.057(6) -0.029(7) -0.025(5) -0.009(6)
F(33) 0.145(12) 0.074(7) 0.078(7) -0.009(8) -0.008(8) -0.002(6)
F(34) 0.068(6) 0.105(8) 0.062(6) 0.012(5) -0.016(5) -0.018(6)
F(35) 0.064(6) 0.149(12) 0.056(6) -0.008(7) 0.000(5) -0.036(7)
F(36) 0.054(6) 0.203(17) 0.097(10) -0.040(8) 0.015(6) -0.021(10)
F(41) 0.116(10) 0.066(6) 0.088(8) 0.009(6) -0.015(7) 0.003(6)
F(42) 0.050(5) 0.072(6) 0.064(5) 0.000(4) -0.004(4) -0.015(4)
F(43) 0.056(5) 0.079(7) 0.077(6) -0.007(5) -0.010(4) -0.003(5)
F(44) 0.056(6) 0.110(9) 0.086(8) -0.002(6) 0.017(5) -0.012(7)
F(45) 0.101(9) 0.063(6) 0.087(8) 0.026(6) -0.006(6) -0.008(6)
F(46) 0.058(5) 0.091(7) 0.051(5) -0.005(5) -0.006(4) -0.008(5)
N(1) 0.028(7) 0.054(10) 0.038(7) 0.0000 0.015(7) 0.0000
N(2) 0.022(6) 0.028(7) 0.050(8) 0.0000 -0.021(6) 0.0000
N(3) 0.061(7) 0.028(5) 0.059(7) 0.005(5) -0.035(7) 0.011(5)
C(1) 0.061(12) 0.020(8) 0.066(13) 0.0000 0.038(11) 0.0000
C(2) 0.060(12) 0.014(7) 0.073(13) 0.0000 -0.000(11) 0.0000
C(3) 0.082(11) 0.025(7) 0.075(10) 0.012(7) -0.040(10) 0.008(6)
C(4) 0.052(7) 0.027(6) 0.033(6) -0.012(5) 0.015(5) 0.001(4)
C(5) 0.028(5) 0.027(5) 0.040(6) -0.003(4) 0.008(4) -0.007(4)
C(6) 0.047(6) 0.018(5) 0.026(5) 0.005(4) 0.007(4) -0.002(4)
C(7) 0.037(6) 0.030(6) 0.034(6) -0.001(4) -0.005(4) -0.001(4)
C(8) 0.048(7) 0.023(5) 0.037(6) 0.013(5) -0.002(5) 0.001(4)
C(9) 0.033(6) 0.030(6) 0.041(6) 0.004(4) -0.008(5) -0.007(5)
C(10) 0.039(6) 0.032(6) 0.039(6) -0.002(5) 0.005(5) -0.013(5)
C(11) 0.041(6) 0.024(5) 0.019(4) 0.004(4) 0.015(4) -0.007(4)
C(12) 0.063(13) 0.034(10) 0.074(15) 0.0000 0.030(13) 0.0000
C(13) 0.065(10) 0.026(6) 0.077(10) 0.014(6) 0.033(8) 0.013(6)
C(14) 0.093(15) 0.047(9) 0.122(18) 0.030(9) 0.060(13) 0.042(11)
C(15) 0.083(17) 0.036(11) 0.095(19) 0.0000 0.056(16) 0.0000
C(16) 0.082(14) 0.092(16) 0.101(18) -0.002(12) 0.009(13) 0.041(14)
C(17) 0.101(19) 0.018(8) 0.067(14) 0.0000 -0.030(15) 0.0000
C(18) 0.084(14) 0.067(12) 0.106(17) 0.042(11) -0.057(13) -0.043(12)
C(19) 0.071(13) 0.055(11) 0.122(19) 0.013(9) -0.032(12) -0.014(11)
C(20) 0.11(2) 0.028(11) 0.11(2) 0.0000 -0.03(2) 0.0000
C(21) 0.100(19) 0.11(2) 0.14(2) 0.027(16) -0.054(18) -0.06(2)
C(22) 0.065(9) 0.023(6) 0.078(11) 0.006(6) -0.018(9) -0.006(6)
C(23) 0.065(10) 0.028(6) 0.071(10) 0.005(6) 0.005(8) -0.010(7)
C(24) 0.14(2) 0.028(8) 0.18(2) -0.044(12) -0.10(2) 0.039(13)
C(25) 0.13(2) 0.029(9) 0.20(3) 0.006(11) -0.11(2) -0.035(15)
C(26) 0.20(3) 0.034(9) 0.12(2) 0.042(14) -0.07(2) -0.030(12)
C(27) 0.107(16) 0.031(8) 0.099(15) 0.012(8) -0.068(13) -0.004(8)
C(28) 0.125(19) 0.056(11) 0.113(18) -0.056(13) -0.037(16) 0.024(11)
C(29) 0.086(14) 0.065(12) 0.095(15) 0.023(10) -0.025(12) -0.040(11)
C(111) 0.042(7) 0.033(6) 0.058(8) 0.001(5) 0.021(6) 0.000(6)
C(112) 0.072(10) 0.034(7) 0.056(9) -0.002(7) 0.022(7) 0.013(6)
C(113) 0.097(14) 0.047(9) 0.050(9) 0.006(9) 0.021(9) 0.022(7)
C(114) 0.065(11) 0.106(16) 0.054(10) 0.051(11) 0.007(8) 0.020(10)
C(115) 0.060(9) 0.075(11) 0.049(8) 0.002(8) 0.010(7) 0.041(8)
C(116) 0.060(9) 0.049(8) 0.026(5) -0.003(6) 0.010(5) 0.003(5)
C(121) 0.034(6) 0.030(5) 0.044(6) -0.009(4) 0.015(5) -0.010(5)
C(122) 0.086(12) 0.040(8) 0.046(8) -0.015(7) -0.024(8) -0.005(6)
C(123) 0.080(13) 0.069(12) 0.061(10) -0.042(10) -0.014(9) -0.007(8)
C(124) 0.079(12) 0.061(11) 0.066(11) -0.016(9) -0.022(9) -0.013(9)
C(125) 0.072(11) 0.048(9) 0.084(13) -0.025(8) -0.014(9) 0.026(8)
C(126) 0.057(9) 0.031(6) 0.075(11) -0.020(6) -0.012(7) 0.006(6)
C(131) 0.032(5) 0.029(5) 0.037(6) 0.010(4) -0.005(4) 0.001(4)
C(132) 0.062(9) 0.029(6) 0.047(7) 0.004(6) -0.009(6) -0.009(5)
C(133) 0.054(9) 0.053(9) 0.073(11) 0.023(7) -0.020(7) -0.009(8)
C(134) 0.063(9) 0.069(11) 0.040(7) 0.004(8) -0.007(6) 0.015(7)
C(135) 0.068(9) 0.053(9) 0.042(7) 0.034(8) -0.001(6) 0.008(6)
C(136) 0.064(8) 0.039(7) 0.021(5) -0.002(6) -0.003(5) 0.006(4)
C(141) 0.045(6) 0.027(5) 0.021(4) 0.003(4) 0.002(4) -0.002(4)
C(142) 0.044(6) 0.032(6) 0.033(5) 0.003(5) 0.001(5) 0.001(4)
C(143) 0.059(8) 0.057(8) 0.025(5) 0.009(7) -0.010(5) 0.005(5)
C(144) 0.069(9) 0.048(8) 0.024(5) 0.017(7) 0.014(5) 0.019(5)
C(145) 0.047(7) 0.046(7) 0.044(7) 0.009(6) 0.011(5) -0.005(6)
C(146) 0.044(7) 0.040(7) 0.034(6) 0.001(5) 0.015(5) -0.003(5)
C(151) 0.043(6) 0.024(5) 0.028(5) -0.006(4) 0.010(4) -0.002(4)
C(152) 0.039(6) 0.045(7) 0.028(5) 0.003(5) -0.002(4) 0.006(5)
C(153) 0.036(6) 0.030(6) 0.046(6) 0.007(5) 0.011(5) 0.007(5)
C(154) 0.057(8) 0.037(7) 0.039(6) -0.002(6) 0.017(6) 0.009(5)
C(155) 0.045(7) 0.024(6) 0.050(7) 0.007(5) 0.007(5) -0.003(5)
C(156) 0.053(8) 0.040(7) 0.039(6) -0.005(6) 0.010(5) 0.001(5)
C(211) 0.033(6) 0.039(7) 0.033(5) -0.009(5) -0.011(4) -0.001(4)
C(212) 0.062(9) 0.025(6) 0.045(7) 0.010(6) 0.005(6) 0.010(5)
C(213) 0.050(8) 0.045(8) 0.041(7) 0.007(6) -0.015(6) 0.001(5)
C(214) 0.072(10) 0.043(7) 0.036(7) 0.015(7) -0.019(6) 0.001(5)
C(215) 0.038(6) 0.035(6) 0.048(7) 0.002(5) -0.003(5) -0.002(5)
C(216) 0.035(5) 0.016(4) 0.034(5) -0.001(4) -0.002(4) -0.007(4)
C(221) 0.041(6) 0.018(4) 0.022(4) -0.008(4) -0.010(4) 0.002(3)
C(222) 0.044(7) 0.032(6) 0.039(6) 0.003(5) 0.005(5) -0.001(5)
C(223) 0.075(10) 0.038(7) 0.024(5) 0.002(6) -0.015(5) -0.001(5)
C(224) 0.042(7) 0.044(7) 0.051(7) 0.004(6) 0.006(6) -0.018(6)
C(225) 0.038(7) 0.055(8) 0.036(6) 0.001(6) -0.010(5) 0.003(5)
C(226) 0.035(6) 0.028(5) 0.034(5) 0.004(5) -0.000(4) 0.002(4)
C(231) 0.054(7) 0.028(5) 0.032(5) -0.012(5) 0.006(5) -0.003(5)
C(232) 0.043(7) 0.036(6) 0.045(7) 0.001(5) 0.001(5) 0.003(5)
C(233) 0.041(7) 0.055(9) 0.054(8) -0.013(6) 0.020(6) 0.000(7)
C(234) 0.078(12) 0.091(14) 0.043(8) -0.034(10) 0.013(8) 0.019(8)
C(235) 0.059(9) 0.039(7) 0.046(7) -0.009(6) 0.015(6) 0.007(6)
C(236) 0.050(7) 0.038(7) 0.026(5) -0.012(5) -0.008(5) -0.008(4)
C(241) 0.063(9) 0.033(6) 0.046(7) 0.013(6) 0.019(6) 0.010(5)
C(242) 0.066(10) 0.052(9) 0.071(11) 0.026(8) 0.001(8) 0.019(8)
C(243) 0.053(10) 0.091(15) 0.106(17) 0.038(10) 0.025(10) 0.046(13)
C(244) 0.101(17) 0.076(14) 0.13(2) 0.067(13) 0.064(16) 0.049(14)
C(245) 0.111(17) 0.038(9) 0.107(17) 0.009(10) 0.071(15) -0.005(9)
C(246) 0.094(14) 0.030(7) 0.073(11) 0.021(8) -0.003(10) -0.011(7)
C(251) 0.050(7) 0.031(6) 0.034(6) -0.001(5) -0.013(5) 0.008(5)
C(252) 0.047(7) 0.042(7) 0.042(7) 0.013(6) -0.001(5) 0.006(5)
C(253) 0.056(8) 0.062(9) 0.043(7) -0.010(8) -0.007(7) 0.016(6)
C(254) 0.057(9) 0.083(12) 0.032(7) -0.011(8) -0.004(6) 0.018(7)
C(255) 0.068(10) 0.048(9) 0.053(9) -0.012(7) -0.013(7) 0.021(7)
C(256) 0.052(8) 0.039(7) 0.053(8) 0.014(6) -0.009(6) 0.005(6)
C(311) 0.061(8) 0.026(6) 0.044(7) 0.009(6) -0.004(6) 0.000(5)
C(312) 0.078(11) 0.049(9) 0.039(7) 0.009(7) -0.012(7) -0.022(6)
C(313) 0.082(12) 0.041(8) 0.058(9) 0.012(8) 0.015(8) 0.007(7)
C(314) 0.076(12) 0.062(10) 0.054(9) 0.014(9) 0.010(8) 0.001(8)
C(315) 0.051(9) 0.039(8) 0.115(16) 0.022(6) 0.023(10) 0.013(9)
C(316) 0.068(11) 0.037(8) 0.110(16) -0.012(8) 0.021(11) -0.000(9)
C(321) 0.041(7) 0.032(6) 0.042(6) -0.007(5) -0.009(5) 0.017(5)
C(322) 0.060(9) 0.031(7) 0.057(8) -0.001(6) -0.020(7) 0.002(6)
C(323) 0.110(15) 0.029(7) 0.075(12) 0.002(9) -0.035(11) 0.015(7)
C(324) 0.068(10) 0.057(9) 0.036(7) -0.019(8) -0.011(6) 0.016(6)
C(325) 0.077(12) 0.068(11) 0.044(8) -0.003(8) -0.004(7) 0.010(7)
C(326) 0.075(11) 0.058(9) 0.035(7) 0.004(8) -0.021(7) 0.016(6)
C(331) 0.037(6) 0.017(5) 0.036(5) 0.003(4) -0.011(4) 0.000(4)
C(332) 0.040(6) 0.032(6) 0.026(5) -0.003(5) 0.003(4) -0.004(4)
C(333) 0.055(8) 0.049(8) 0.038(7) 0.002(7) -0.001(6) -0.007(6)
C(334) 0.082(11) 0.045(8) 0.047(8) 0.013(8) 0.012(7) -0.001(6)
C(335) 0.094(13) 0.064(11) 0.050(9) 0.025(10) 0.022(9) 0.002(8)
C(336) 0.059(9) 0.033(7) 0.057(8) 0.009(6) 0.022(7) -0.001(6)
C(341) 0.054(8) 0.031(6) 0.035(6) -0.016(5) -0.012(5) 0.010(5)
C(342) 0.048(7) 0.039(7) 0.038(6) -0.014(6) -0.005(5) 0.010(5)
C(343) 0.043(7) 0.041(7) 0.044(7) -0.010(5) -0.011(5) 0.007(6)
C(344) 0.064(9) 0.044(7) 0.035(6) -0.017(6) -0.027(6) 0.006(5)
C(345) 0.067(9) 0.034(7) 0.034(6) 0.000(6) -0.015(6) -0.004(5)
C(346) 0.061(9) 0.032(6) 0.034(6) -0.005(6) -0.010(5) -0.003(5)
C(351) 0.030(5) 0.029(5) 0.022(4) 0.005(4) -0.002(4) 0.009(4)
C(352) 0.051(7) 0.026(6) 0.035(6) 0.004(5) -0.014(5) 0.003(4)
C(353) 0.059(9) 0.042(7) 0.041(7) 0.002(6) -0.017(6) 0.001(5)
C(354) 0.060(8) 0.035(7) 0.041(6) -0.009(6) -0.016(6) 0.013(5)
C(355) 0.049(8) 0.045(7) 0.037(6) -0.009(6) -0.000(5) 0.002(5)
C(356) 0.038(6) 0.034(6) 0.030(5) -0.006(4) -0.002(4) -0.003(4)
C(411) 0.050(7) 0.033(6) 0.037(6) -0.004(5) -0.003(5) -0.008(5)
C(412) 0.054(8) 0.063(9) 0.024(5) 0.002(7) -0.017(5) -0.006(5)
C(413) 0.052(8) 0.056(9) 0.046(7) 0.002(6) -0.016(6) -0.009(6)
C(414) 0.073(11) 0.067(10) 0.039(7) 0.006(9) -0.002(7) -0.016(7)
C(415) 0.076(11) 0.048(8) 0.056(9) 0.018(8) -0.032(8) -0.039(7)
C(416) 0.064(9) 0.037(7) 0.052(8) 0.012(6) -0.026(7) -0.020(6)
C(421) 0.064(9) 0.037(7) 0.045(7) -0.007(6) -0.000(6) -0.000(6)
C(422) 0.061(9) 0.039(7) 0.042(7) 0.001(6) 0.009(6) -0.004(6)
C(423) 0.13(2) 0.024(7) 0.080(13) -0.010(9) 0.034(13) 0.007(7)
C(424) 0.070(12) 0.076(13) 0.089(15) -0.028(10) 0.024(11) -0.041(12)
C(425) 0.080(13) 0.075(12) 0.064(11) -0.036(10) -0.004(9) -0.021(9)
C(426) 0.038(7) 0.046(8) 0.086(12) -0.021(6) 0.006(7) -0.032(8)
C(431) 0.037(6) 0.028(5) 0.041(6) 0.002(5) -0.005(5) -0.012(5)
C(432) 0.059(8) 0.042(7) 0.037(6) 0.005(6) -0.009(6) 0.003(5)
C(433) 0.064(9) 0.052(8) 0.036(6) -0.022(7) 0.002(6) -0.005(6)
C(434) 0.085(12) 0.043(8) 0.041(7) -0.027(8) 0.015(7) -0.004(6)
C(435) 0.038(7) 0.050(8) 0.050(7) -0.013(6) 0.019(5) -0.009(6)
C(436) 0.045(7) 0.032(6) 0.059(8) -0.012(5) 0.013(6) -0.009(6)
C(441) 0.043(7) 0.028(6) 0.032(5) 0.016(5) 0.006(5) 0.006(4)
C(442) 0.054(7) 0.029(6) 0.023(5) 0.012(5) -0.005(5) -0.007(4)
C(443) 0.052(8) 0.030(6) 0.051(8) 0.007(5) -0.021(6) -0.012(5)
C(444) 0.082(11) 0.026(6) 0.033(6) 0.016(6) -0.009(6) -0.001(5)
C(445) 0.037(7) 0.040(7) 0.050(7) 0.014(5) -0.009(5) -0.003(6)
C(446) 0.059(8) 0.038(7) 0.031(6) 0.002(6) -0.005(5) -0.002(5)
C(451) 0.049(7) 0.033(6) 0.024(5) -0.000(5) -0.002(4) -0.000(4)
C(452) 0.041(6) 0.032(6) 0.038(6) 0.001(5) 0.007(5) -0.009(5)
C(453) 0.061(9) 0.063(9) 0.025(6) -0.008(7) -0.004(5) -0.004(5)
C(454) 0.059(8) 0.048(7) 0.030(6) 0.022(6) -0.010(5) -0.005(5)
C(455) 0.068(10) 0.040(7) 0.036(6) -0.001(6) 0.007(6) -0.006(5)
C(456) 0.039(6) 0.024(5) 0.031(5) 0.003(4) -0.003(4) -0.000(4)

loop_
_atom_type_symbol
_atom_type_description
_atom_type_scat_dispersion_real
_atom_type_scat_dispersion_imag
_atom_type_scat_source
C C 0.003 0.002
;
International Tables for Crystallography
(1992, Vol. C, Tables 4.2.6.8 and 6.1.1.4)
;
H H 0.000 0.000
;
International Tables for Crystallography
(1992, Vol. C, Table 6.1.1.4)
;
Cl Cl 0.148 0.159
;
International Tables for Crystallography
(1992, Vol. C, Tables 4.2.6.8 and 6.1.1.4)
;
F F 0.017 0.010
;
International Tables for Crystallography
(1992, Vol. C, Tables 4.2.6.8 and 6.1.1.4)
;
N N 0.006 0.003
;
International Tables for Crystallography
(1992, Vol. C, Tables 4.2.6.8 and 6.1.1.4)
;
P P 0.102 0.094
;
International Tables for Crystallography
(1992, Vol. C, Tables 4.2.6.8 and 6.1.1.4)
;
Pd Pd -0.999 1.007
;
International Tables for Crystallography
(1992, Vol. C, Tables 4.2.6.8 and 6.1.1.4)
;
Pt Pt -1.703 8.390
;
International Tables for Crystallography
(1992, Vol. C, Tables 4.2.6.8 and 6.1.1.4)
;

loop_
_geom_angle_atom_site_label_1
_geom_angle_atom_site_label_2
_geom_angle_atom_site_label_3
_geom_angle
_geom_angle_publ_flag
_geom_angle_site_symmetry_1
_geom_angle_site_symmetry_3
Pt(2) Pt(1) P(11) 92.73(8) yes . .
Pt(2) Pt(1) P(11) 92.73(8) yes . 3_755
Pt(2) Pt(1) C(1) 180.0000 yes . .
P(11) Pt(1) P(11) 174.54(11) yes . 3_755
P(11) Pt(1) C(1) 87.27(8) yes . .
P(11) Pt(1) C(1) 87.27(8) yes 3_755 .
Pt(1) Pt(2) Pd(1) 180.0000 yes . .
Pt(1) Pt(2) P(12) 88.25(7) yes . .
Pt(1) Pt(2) P(12) 88.25(7) yes . 3_755
Pd(1) Pt(2) P(12) 91.75(7) yes . .
Pd(1) Pt(2) P(12) 91.75(7) yes . 3_755
P(12) Pt(2) P(12) 176.50(10) yes . 3_755
Pt(4) Pt(3) Pd(2) 180.0000 yes . .
Pt(4) Pt(3) P(22) 87.84(7) yes . .
Pt(4) Pt(3) P(22) 87.84(7) yes . 3_755
Pd(2) Pt(3) P(22) 92.16(7) yes . .
Pd(2) Pt(3) P(22) 92.16(7) yes . 3_755
P(22) Pt(3) P(22) 175.68(10) yes . 3_755
Pt(3) Pt(4) P(23) 92.95(8) yes . .
Pt(3) Pt(4) P(23) 92.95(8) yes . 3_755
Pt(3) Pt(4) C(2) 180.0000 yes . .
P(23) Pt(4) P(23) 174.10(11) yes . 3_755
P(23) Pt(4) C(2) 87.05(8) yes . .
P(23) Pt(4) C(2) 87.05(8) yes 3_755 .
Pt(6) Pt(5) P(31) 92.69(8) yes . .
Pt(6) Pt(5) P(41) 92.67(8) yes . .
Pt(6) Pt(5) C(3) 177.9(5) yes . .
P(31) Pt(5) P(41) 174.45(11) yes . .
P(31) Pt(5) C(3) 86.9(5) yes . .
P(41) Pt(5) C(3) 87.6(5) yes . .
Pt(5) Pt(6) Pd(3) 179.66(2) yes . .
Pt(5) Pt(6) P(32) 88.05(8) yes . .
Pt(5) Pt(6) P(42) 87.98(7) yes . .
Pd(3) Pt(6) P(32) 92.00(8) yes . .
Pd(3) Pt(6) P(42) 91.96(7) yes . .
P(32) Pt(6) P(42) 175.94(11) yes . .
Pt(2) Pd(1) Pd(2) 180.0000 yes . .
Pt(2) Pd(1) P(13) 84.05(7) yes . .
Pt(2) Pd(1) P(13) 84.05(7) yes . 3_755
Pd(2) Pd(1) P(13) 95.95(7) yes . .
Pd(2) Pd(1) P(13) 95.95(7) yes . 3_755
P(13) Pd(1) P(13) 168.09(11) yes . 3_755
Pt(3) Pd(2) Pd(1) 180.0000 yes . .
Pt(3) Pd(2) P(21) 84.26(7) yes . .
Pt(3) Pd(2) P(21) 84.26(7) yes . 3_755
Pd(1) Pd(2) P(21) 95.74(7) yes . .
Pd(1) Pd(2) P(21) 95.74(7) yes . 3_755
P(21) Pd(2) P(21) 168.53(11) yes . 3_755
Pt(6) Pd(3) Pd(3) 178.00(3) yes . 2_554
Pt(6) Pd(3) P(33) 83.67(8) yes . .
Pt(6) Pd(3) P(43) 84.88(8) yes . .
Pd(3) Pd(3) P(33) 95.17(8) yes 2_554 .
Pd(3) Pd(3) P(43) 96.25(8) yes 2_554 .
P(33) Pd(3) P(43) 168.52(12) yes . .
Pt(1) P(11) C(4) 114.0(4) yes . 3_755
Pt(1) P(11) C(111) 107.8(4) yes . .
Pt(1) P(11) C(121) 115.4(4) yes . .
C(4) P(11) C(111) 106.1(6) yes 3_755 .
C(4) P(11) C(121) 104.0(5) yes 3_755 .
C(111) P(11) C(121) 109.1(6) yes . .
Pt(2) P(12) C(4) 108.4(4) yes . .
Pt(2) P(12) C(5) 115.9(3) yes . 3_755
Pt(2) P(12) C(131) 117.3(4) yes . .
C(4) P(12) C(5) 103.6(5) yes . 3_755
C(4) P(12) C(131) 105.1(5) yes . .
C(5) P(12) C(131) 105.2(5) yes 3_755 .
Pd(1) P(13) C(5) 108.5(3) yes . .
Pd(1) P(13) C(141) 115.8(4) yes . .
Pd(1) P(13) C(151) 122.6(4) yes . .
C(5) P(13) C(141) 104.3(5) yes . .
C(5) P(13) C(151) 103.6(5) yes . .
C(141) P(13) C(151) 100.1(5) yes . .
Pd(2) P(21) C(6) 107.7(3) yes . .
Pd(2) P(21) C(211) 123.8(4) yes . .
Pd(2) P(21) C(221) 117.2(4) yes . .
C(6) P(21) C(211) 102.0(5) yes . .
C(6) P(21) C(221) 103.9(5) yes . .
C(211) P(21) C(221) 99.8(5) yes . .
Pt(3) P(22) C(6) 114.0(4) yes . .
Pt(3) P(22) C(7) 109.3(4) yes . .
Pt(3) P(22) C(231) 118.2(4) yes . .
C(6) P(22) C(7) 104.3(5) yes . .
C(6) P(22) C(231) 103.9(5) yes . .
C(7) P(22) C(231) 105.9(5) yes . .
Pt(4) P(23) C(7) 113.7(4) yes . 3_755
Pt(4) P(23) C(241) 115.7(5) yes . .
Pt(4) P(23) C(251) 108.2(4) yes . .
C(7) P(23) C(241) 103.9(6) yes 3_755 .
C(7) P(23) C(251) 107.9(5) yes 3_755 .
C(241) P(23) C(251) 107.0(6) yes . .
Pt(5) P(31) C(8) 114.2(4) yes . .
Pt(5) P(31) C(311) 114.7(5) yes . .
Pt(5) P(31) C(321) 107.4(4) yes . .
C(8) P(31) C(311) 103.8(6) yes . .
C(8) P(31) C(321) 108.3(6) yes . .
C(311) P(31) C(321) 108.2(6) yes . .
Pt(6) P(32) C(8) 109.5(4) yes . .
Pt(6) P(32) C(9) 115.3(4) yes . .
Pt(6) P(32) C(331) 118.5(4) yes . .
C(8) P(32) C(9) 102.2(5) yes . .
C(8) P(32) C(331) 105.6(5) yes . .
C(9) P(32) C(331) 104.2(5) yes . .
Pd(3) P(33) C(9) 108.2(4) yes . .
Pd(3) P(33) C(341) 124.6(4) yes . .
Pd(3) P(33) C(351) 117.0(3) yes . .
C(9) P(33) C(341) 102.2(6) yes . .
C(9) P(33) C(351) 103.8(5) yes . .
C(341) P(33) C(351) 98.5(5) yes . .
Pt(5) P(41) C(10) 113.5(4) yes . .
Pt(5) P(41) C(411) 106.3(4) yes . .
Pt(5) P(41) C(421) 115.7(5) yes . .
C(10) P(41) C(411) 108.0(6) yes . .
C(10) P(41) C(421) 104.4(6) yes . .
C(411) P(41) C(421) 108.7(6) yes . .
Pt(6) P(42) C(10) 108.0(4) yes . .
Pt(6) P(42) C(11) 115.8(3) yes . .
Pt(6) P(42) C(431) 119.5(4) yes . .
C(10) P(42) C(11) 104.8(5) yes . .
C(10) P(42) C(431) 104.3(5) yes . .
C(11) P(42) C(431) 102.9(5) yes . .
Pd(3) P(43) C(11) 108.5(3) yes . .
Pd(3) P(43) C(441) 124.0(4) yes . .
Pd(3) P(43) C(451) 116.3(4) yes . .
C(11) P(43) C(441) 102.8(5) yes . .
C(11) P(43) C(451) 103.6(5) yes . .
C(441) P(43) C(451) 99.1(5) yes . .
F(11) P(101) F(12) 176.5(15) yes . .
F(11) P(101) F(13) 91.5(13) yes . .
F(11) P(101) F(14) 89.4(9) yes . .
F(11) P(101) F(15) 92.3(9) yes . .
F(11) P(101) F(16) 95.1(17) yes . .
F(12) P(101) F(13) 91.7(11) yes . .
F(12) P(101) F(14) 89.1(7) yes . .
F(12) P(101) F(15) 89.3(8) yes . .
F(12) P(101) F(16) 81.8(15) yes . .
F(13) P(101) F(14) 89.6(7) yes . .
F(13) P(101) F(15) 88.4(7) yes . .
F(13) P(101) F(16) 173.4(14) yes . .
F(14) P(101) F(15) 177.4(6) yes . .
F(14) P(101) F(16) 91.3(10) yes . .
F(15) P(101) F(16) 90.5(11) yes . .
F(21) P(102) F(22) 90.9(7) yes . .
F(21) P(102) F(23) 91.7(6) yes . .
F(21) P(102) F(24) 88.9(6) yes . .
F(21) P(102) F(25) 88.9(6) yes . .
F(21) P(102) F(26) 177.2(6) yes . .
F(22) P(102) F(23) 89.6(6) yes . .
F(22) P(102) F(24) 90.1(6) yes . .
F(22) P(102) F(25) 179.7(6) yes . .
F(22) P(102) F(26) 91.0(6) yes . .
F(23) P(102) F(24) 179.3(5) yes . .
F(23) P(102) F(25) 90.2(5) yes . .
F(23) P(102) F(26) 90.3(6) yes . .
F(24) P(102) F(25) 90.2(5) yes . .
F(24) P(102) F(26) 89.1(6) yes . .
F(25) P(102) F(26) 89.2(6) yes . .
F(31) P(103) F(32) 89.5(9) yes . .
F(31) P(103) F(33) 174.7(10) yes . .
F(31) P(103) F(34) 91.3(8) yes . .
F(31) P(103) F(35) 86.9(9) yes . .
F(31) P(103) F(36) 92.7(10) yes . .
F(32) P(103) F(33) 89.7(7) yes . .
F(32) P(103) F(34) 177.7(6) yes . .
F(32) P(103) F(35) 89.7(6) yes . .
F(32) P(103) F(36) 92.4(7) yes . .
F(33) P(103) F(34) 89.3(7) yes . .
F(33) P(103) F(35) 87.9(8) yes . .
F(33) P(103) F(36) 92.5(9) yes . .
F(34) P(103) F(35) 88.3(6) yes . .
F(34) P(103) F(36) 89.6(7) yes . .
F(35) P(103) F(36) 177.9(7) yes . .
F(41) P(104) F(42) 89.9(6) yes . .
F(41) P(104) F(43) 87.9(6) yes . .
F(41) P(104) F(44) 90.2(7) yes . .
F(41) P(104) F(45) 179.1(6) yes . .
F(41) P(104) F(46) 89.4(6) yes . .
F(42) P(104) F(43) 89.2(5) yes . .
F(42) P(104) F(44) 91.3(6) yes . .
F(42) P(104) F(45) 90.6(6) yes . .
F(42) P(104) F(46) 179.3(5) yes . .
F(43) P(104) F(44) 178.1(6) yes . .
F(43) P(104) F(45) 91.4(6) yes . .
F(43) P(104) F(46) 90.4(5) yes . .
F(44) P(104) F(45) 90.4(7) yes . .
F(44) P(104) F(46) 89.0(6) yes . .
F(45) P(104) F(46) 90.0(6) yes . .
C(1) N(1) C(12) 180.0000 yes . .
C(2) N(2) C(17) 180.0000 yes . .
C(3) N(3) C(22) 167.5(16) yes . .
Pt(1) C(1) N(1) 180.0000 yes . .
Pt(4) C(2) N(2) 180.0000 yes . .
Pt(5) C(3) N(3) 168.4(16) yes . .
P(11) C(4) P(12) 105.2(6) yes 3_755 .
P(12) C(5) P(13) 106.7(5) yes 3_755 .
P(21) C(6) P(22) 107.5(6) yes . .
P(22) C(7) P(23) 105.5(6) yes . 3_755
P(31) C(8) P(32) 104.6(6) yes . .
P(32) C(9) P(33) 107.0(6) yes . .
P(41) C(10) P(42) 107.1(6) yes . .
P(42) C(11) P(43) 107.0(6) yes . .
N(1) C(12) C(13) 118.8(10) yes . .
N(1) C(12) C(13) 118.8(9) yes . 3_755
C(13) C(12) C(13) 122.4(17) yes . 3_755
C(12) C(13) C(14) 117.4(18) yes . .
C(12) C(13) C(16) 120.4(15) yes . .
C(14) C(13) C(16) 122.2(18) yes . .
C(13) C(14) C(15) 128(2) yes . .
C(14) C(15) C(14) 105.9(19) yes . 3_755
N(2) C(17) C(18) 118.3(12) yes . .
N(2) C(17) C(18) 118.3(12) yes . 3_755
C(18) C(17) C(18) 123(2) yes . 3_755
C(17) C(18) C(19) 111(2) yes . .
C(17) C(18) C(21) 121(2) yes . .
C(19) C(18) C(21) 128(2) yes . .
C(18) C(19) C(20) 132(2) yes . .
C(19) C(20) C(19) 109(2) yes . 3_755
N(3) C(22) C(23) 113.0(14) yes . .
N(3) C(22) C(27) 120.2(14) yes . .
C(23) C(22) C(27) 126.9(13) yes . .
C(22) C(23) C(24) 119.1(19) yes . .
C(22) C(23) C(28) 121.0(14) yes . .
C(24) C(23) C(28) 120(2) yes . .
C(23) C(24) C(25) 113(2) yes . .
C(24) C(25) C(26) 120(2) yes . .
C(25) C(26) C(27) 126(2) yes . .
C(22) C(27) C(26) 112(2) yes . .
C(22) C(27) C(29) 122.4(15) yes . .
C(26) C(27) C(29) 126(2) yes . .
P(11) C(111) C(112) 120.9(12) yes . .
P(11) C(111) C(116) 116.9(10) yes . .
C(112) C(111) C(116) 122.0(14) yes . .
C(111) C(112) C(113) 117.0(15) yes . .
C(112) C(113) C(114) 120.9(17) yes . .
C(113) C(114) C(115) 120.0(17) yes . .
C(114) C(115) C(116) 119.0(16) yes . .
C(111) C(116) C(115) 120.7(14) yes . .
P(11) C(121) C(122) 122.1(11) yes . .
P(11) C(121) C(126) 118.0(11) yes . .
C(122) C(121) C(126) 119.5(14) yes . .
C(121) C(122) C(123) 122.9(17) yes . .
C(122) C(123) C(124) 115.5(17) yes . .
C(123) C(124) C(125) 123.8(19) yes . .
C(124) C(125) C(126) 119.0(17) yes . .
C(121) C(126) C(125) 119.3(15) yes . .
P(12) C(131) C(132) 119.9(9) yes . .
P(12) C(131) C(136) 118.4(9) yes . .
C(132) C(131) C(136) 121.5(12) yes . .
C(131) C(132) C(133) 119.6(13) yes . .
C(132) C(133) C(134) 116.9(15) yes . .
C(133) C(134) C(135) 123.4(15) yes . .
C(134) C(135) C(136) 118.9(14) yes . .
C(131) C(136) C(135) 119.6(13) yes . .
P(13) C(141) C(142) 121.6(9) yes . .
P(13) C(141) C(146) 118.2(9) yes . .
C(142) C(141) C(146) 120.1(10) yes . .
C(141) C(142) C(143) 122.1(12) yes . .
C(142) C(143) C(144) 117.2(13) yes . .
C(143) C(144) C(145) 121.3(12) yes . .
C(144) C(145) C(146) 120.7(13) yes . .
C(141) C(146) C(145) 118.4(12) yes . .
P(13) C(151) C(152) 122.6(9) yes . .
P(13) C(151) C(156) 117.9(10) yes . .
C(152) C(151) C(156) 119.2(11) yes . .
C(151) C(152) C(153) 120.4(11) yes . .
C(152) C(153) C(154) 120.8(12) yes . .
C(153) C(154) C(155) 119.2(13) yes . .
C(154) C(155) C(156) 120.6(12) yes . .
C(151) C(156) C(155) 119.7(13) yes . .
P(21) C(211) C(212) 117.7(9) yes . .
P(21) C(211) C(216) 126.9(9) yes . .
C(212) C(211) C(216) 115.1(11) yes . .
C(211) C(212) C(213) 122.5(14) yes . .
C(212) C(213) C(214) 119.2(14) yes . .
C(213) C(214) C(215) 121.3(13) yes . .
C(214) C(215) C(216) 115.7(12) yes . .
C(211) C(216) C(215) 126.1(11) yes . .
P(21) C(221) C(222) 117.8(9) yes . .
P(21) C(221) C(226) 121.1(8) yes . .
C(222) C(221) C(226) 121.1(10) yes . .
C(221) C(222) C(223) 116.8(12) yes . .
C(222) C(223) C(224) 122.1(13) yes . .
C(223) C(224) C(225) 119.9(13) yes . .
C(224) C(225) C(226) 118.6(12) yes . .
C(221) C(226) C(225) 121.3(11) yes . .
P(22) C(231) C(232) 120.9(10) yes . .
P(22) C(231) C(236) 116.0(10) yes . .
C(232) C(231) C(236) 123.1(12) yes . .
C(231) C(232) C(233) 121.5(13) yes . .
C(232) C(233) C(234) 115.2(13) yes . .
C(233) C(234) C(235) 122.0(16) yes . .
C(234) C(235) C(236) 122.0(14) yes . .
C(231) C(236) C(235) 116.1(12) yes . .
P(23) C(241) C(242) 119.4(11) yes . .
P(23) C(241) C(246) 116.2(13) yes . .
C(242) C(241) C(246) 124.1(16) yes . .
C(241) C(242) C(243) 122.4(18) yes . .
C(242) C(243) C(244) 117.0(19) yes . .
C(243) C(244) C(245) 121(2) yes . .
C(244) C(245) C(246) 122(2) yes . .
C(241) C(246) C(245) 113.2(18) yes . .
P(23) C(251) C(252) 115.0(10) yes . .
P(23) C(251) C(256) 129.4(11) yes . .
C(252) C(251) C(256) 115.2(12) yes . .
C(251) C(252) C(253) 121.3(13) yes . .
C(252) C(253) C(254) 115.8(14) yes . .
C(253) C(254) C(255) 120.7(15) yes . .
C(254) C(255) C(256) 119.3(16) yes . .
C(251) C(256) C(255) 127.5(15) yes . .
P(31) C(311) C(312) 122.7(12) yes . .
P(31) C(311) C(316) 115.5(12) yes . .
C(312) C(311) C(316) 121.2(15) yes . .
C(311) C(312) C(313) 123.6(17) yes . .
C(312) C(313) C(314) 119.4(16) yes . .
C(313) C(314) C(315) 119.0(16) yes . .
C(314) C(315) C(316) 122.0(17) yes . .
C(311) C(316) C(315) 114.2(18) yes . .
P(31) C(321) C(322) 125.2(11) yes . .
P(31) C(321) C(326) 116.2(10) yes . .
C(322) C(321) C(326) 118.6(13) yes . .
C(321) C(322) C(323) 117.5(15) yes . .
C(322) C(323) C(324) 124.2(16) yes . .
C(323) C(324) C(325) 121.8(15) yes . .
C(324) C(325) C(326) 112.7(15) yes . .
C(321) C(326) C(325) 124.9(15) yes . .
P(32) C(331) C(332) 117.4(9) yes . .
P(32) C(331) C(336) 122.0(10) yes . .
C(332) C(331) C(336) 120.5(12) yes . .
C(331) C(332) C(333) 118.8(12) yes . .
C(332) C(333) C(334) 122.1(13) yes . .
C(333) C(334) C(335) 120.4(15) yes . .
C(334) C(335) C(336) 116.2(17) yes . .
C(331) C(336) C(335) 121.8(15) yes . .
P(33) C(341) C(342) 122.5(10) yes . .
P(33) C(341) C(346) 116.1(10) yes . .
C(342) C(341) C(346) 121.4(13) yes . .
C(341) C(342) C(343) 117.5(13) yes . .
C(342) C(343) C(344) 122.2(13) yes . .
C(343) C(344) C(345) 118.6(13) yes . .
C(344) C(345) C(346) 120.9(13) yes . .
C(341) C(346) C(345) 119.4(14) yes . .
P(33) C(351) C(352) 120.5(8) yes . .
P(33) C(351) C(356) 119.9(8) yes . .
C(352) C(351) C(356) 119.6(10) yes . .
C(351) C(352) C(353) 119.6(12) yes . .
C(352) C(353) C(354) 121.3(13) yes . .
C(353) C(354) C(355) 117.4(13) yes . .
C(354) C(355) C(356) 123.4(13) yes . .
C(351) C(356) C(355) 118.5(11) yes . .
P(41) C(411) C(412) 121.2(10) yes . .
P(41) C(411) C(416) 121.7(10) yes . .
C(412) C(411) C(416) 117.0(12) yes . .
C(411) C(412) C(413) 124.8(14) yes . .
C(412) C(413) C(414) 118.0(14) yes . .
C(413) C(414) C(415) 120.1(15) yes . .
C(414) C(415) C(416) 122.9(15) yes . .
C(411) C(416) C(415) 116.9(14) yes . .
P(41) C(421) C(422) 122.1(12) yes . .
P(41) C(421) C(426) 118.5(12) yes . .
C(422) C(421) C(426) 118.4(14) yes . .
C(421) C(422) C(423) 120.5(16) yes . .
C(422) C(423) C(424) 118.5(18) yes . .
C(423) C(424) C(425) 120.8(19) yes . .
C(424) C(425) C(426) 120.3(19) yes . .
C(421) C(426) C(425) 121.3(17) yes . .
P(42) C(431) C(432) 117.4(10) yes . .
P(42) C(431) C(436) 120.2(10) yes . .
C(432) C(431) C(436) 122.3(12) yes . .
C(431) C(432) C(433) 121.5(14) yes . .
C(432) C(433) C(434) 116.9(14) yes . .
C(433) C(434) C(435) 121.4(14) yes . .
C(434) C(435) C(436) 120.3(13) yes . .
C(431) C(436) C(435) 116.8(13) yes . .
P(43) C(441) C(442) 123.8(9) yes . .
P(43) C(441) C(446) 117.2(10) yes . .
C(442) C(441) C(446) 119.0(12) yes . .
C(441) C(442) C(443) 121.8(12) yes . .
C(442) C(443) C(444) 116.7(13) yes . .
C(443) C(444) C(445) 121.1(13) yes . .
C(444) C(445) C(446) 122.9(13) yes . .
C(441) C(446) C(445) 118.5(13) yes . .
P(43) C(451) C(452) 116.7(9) yes . .
P(43) C(451) C(456) 120.9(9) yes . .
C(452) C(451) C(456) 122.4(11) yes . .
C(451) C(452) C(453) 115.1(12) yes . .
C(452) C(453) C(454) 122.5(13) yes . .
C(453) C(454) C(455) 121.5(13) yes . .
C(454) C(455) C(456) 117.4(13) yes . .
C(451) C(456) C(455) 121.1(12) yes . .
Cl(1) C(501) Cl(2) 88.7(13) yes . .
Cl(3) C(502) Cl(4) 123(3) yes . .
Cl(5) C(503) Cl(6) 96(2) yes . .
Cl(7) C(504) Cl(8) 112.1(13) yes . .
Cl(9) C(505) Cl(10) 116.4(12) yes . .
P(11) C(4) H(1) 134.6 no 3_755 .
P(11) C(4) H(2) 84.9 no 3_755 .
P(12) C(4) H(1) 109.5 no . .
P(12) C(4) H(2) 109.4 no . .
H(1) C(4) H(2) 109.4 no . .
P(12) C(5) H(5) 135.0 no 3_755 .
P(12) C(5) H(6) 82.1 no 3_755 .
P(13) C(5) H(5) 109.4 no . .
P(13) C(5) H(6) 109.3 no . .
H(5) C(5) H(6) 109.5 no . .
P(21) C(6) H(7) 110.1 no . .
P(21) C(6) H(8) 110.0 no . .
P(22) C(6) H(7) 110.0 no . .
P(22) C(6) H(8) 109.9 no . .
H(7) C(6) H(8) 109.3 no . .
P(22) C(7) H(9) 109.5 no . .
P(22) C(7) H(10) 109.5 no . .
P(23) C(7) H(9) 133.8 no 3_755 .
P(23) C(7) H(10) 85.6 no 3_755 .
H(9) C(7) H(10) 109.3 no . .
P(31) C(8) H(12) 110.7 no . .
P(31) C(8) H(13) 110.7 no . .
P(32) C(8) H(12) 110.7 no . .
P(32) C(8) H(13) 110.6 no . .
H(12) C(8) H(13) 109.5 no . .
P(32) C(9) H(14) 110.0 no . .
P(32) C(9) H(15) 110.3 no . .
P(33) C(9) H(14) 110.0 no . .
P(33) C(9) H(15) 110.3 no . .
H(14) C(9) H(15) 109.2 no . .
P(41) C(10) H(16) 110.0 no . .
P(41) C(10) H(17) 110.0 no . .
P(42) C(10) H(16) 110.1 no . .
P(42) C(10) H(17) 110.2 no . .
H(16) C(10) H(17) 109.4 no . .
P(42) C(11) H(18) 110.1 no . .
P(42) C(11) H(19) 110.1 no . .
P(43) C(11) H(18) 110.1 no . .
P(43) C(11) H(19) 110.1 no . .
H(18) C(11) H(19) 109.3 no . .
C(13) C(14) H(20) 115.7 no . .
C(15) C(14) H(20) 115.8 no . .
C(14) C(15) H(22) 127.1 no . .
C(14) C(15) H(22) 127.1 no 3_755 .
C(13) C(16) H(23) 109.1 no . .
C(13) C(16) H(24) 109.9 no . .
C(13) C(16) H(25) 109.5 no . .
H(23) C(16) H(24) 109.5 no . .
H(23) C(16) H(25) 108.8 no . .
H(24) C(16) H(25) 110.1 no . .
C(18) C(19) H(26) 113.9 no . .
C(20) C(19) H(26) 113.9 no . .
C(19) C(20) H(28) 125.5 no . .
C(19) C(20) H(28) 125.5 no 3_755 .
C(18) C(21) H(29) 108.5 no . .
C(18) C(21) H(30) 108.8 no . .
C(18) C(21) H(31) 108.7 no . .
H(29) C(21) H(30) 110.3 no . .
H(29) C(21) H(31) 110.1 no . .
H(30) C(21) H(31) 110.4 no . .
C(23) C(24) H(32) 122.3 no . .
C(25) C(24) H(32) 124.5 no . .
C(24) C(25) H(33) 120.6 no . .
C(26) C(25) H(33) 119.3 no . .
C(25) C(26) H(34) 117.0 no . .
C(27) C(26) H(34) 116.9 no . .
C(23) C(28) H(35) 109.0 no . .
C(23) C(28) H(36) 109.2 no . .
C(23) C(28) H(37) 109.1 no . .
H(35) C(28) H(36) 109.8 no . .
H(35) C(28) H(37) 109.5 no . .
H(36) C(28) H(37) 110.2 no . .
C(27) C(29) H(38) 109.8 no . .
C(27) C(29) H(39) 109.9 no . .
C(27) C(29) H(40) 109.8 no . .
H(38) C(29) H(39) 109.0 no . .
H(38) C(29) H(40) 109.2 no . .
H(39) C(29) H(40) 109.1 no . .
C(111) C(112) H(41) 121.3 no . .
C(113) C(112) H(41) 121.7 no . .
C(112) C(113) H(42) 119.3 no . .
C(114) C(113) H(42) 119.8 no . .
C(113) C(114) H(43) 119.6 no . .
C(115) C(114) H(43) 120.4 no . .
C(114) C(115) H(44) 120.7 no . .
C(116) C(115) H(44) 120.4 no . .
C(111) C(116) H(45) 119.5 no . .
C(115) C(116) H(45) 119.8 no . .
C(121) C(122) H(46) 118.7 no . .
C(123) C(122) H(46) 118.5 no . .
C(122) C(123) H(47) 122.4 no . .
C(124) C(123) H(47) 122.1 no . .
C(123) C(124) H(48) 118.3 no . .
C(125) C(124) H(48) 117.9 no . .
C(124) C(125) H(49) 120.3 no . .
C(126) C(125) H(49) 120.7 no . .
C(121) C(126) H(50) 120.4 no . .
C(125) C(126) H(50) 120.3 no . .
C(131) C(132) H(51) 120.2 no . .
C(133) C(132) H(51) 120.2 no . .
C(132) C(133) H(52) 121.5 no . .
C(134) C(133) H(52) 121.5 no . .
C(133) C(134) H(53) 118.1 no . .
C(135) C(134) H(53) 118.4 no . .
C(134) C(135) H(54) 120.6 no . .
C(136) C(135) H(54) 120.5 no . .
C(131) C(136) H(55) 120.2 no . .
C(135) C(136) H(55) 120.2 no . .
C(141) C(142) H(56) 118.9 no . .
C(143) C(142) H(56) 119.0 no . .
C(142) C(143) H(57) 121.6 no . .
C(144) C(143) H(57) 121.2 no . .
C(143) C(144) H(58) 119.5 no . .
C(145) C(144) H(58) 119.2 no . .
C(144) C(145) H(59) 119.6 no . .
C(146) C(145) H(59) 119.6 no . .
C(141) C(146) H(60) 120.9 no . .
C(145) C(146) H(60) 120.7 no . .
C(151) C(152) H(61) 120.0 no . .
C(153) C(152) H(61) 119.6 no . .
C(152) C(153) H(62) 119.7 no . .
C(154) C(153) H(62) 119.5 no . .
C(153) C(154) H(63) 120.4 no . .
C(155) C(154) H(63) 120.4 no . .
C(154) C(155) H(64) 119.7 no . .
C(156) C(155) H(64) 119.7 no . .
C(151) C(156) H(65) 120.2 no . .
C(155) C(156) H(65) 120.1 no . .
C(211) C(212) H(66) 118.6 no . .
C(213) C(212) H(66) 119.0 no . .
C(212) C(213) H(67) 120.5 no . .
C(214) C(213) H(67) 120.4 no . .
C(213) C(214) H(68) 119.4 no . .
C(215) C(214) H(68) 119.3 no . .
C(214) C(215) H(69) 122.3 no . .
C(216) C(215) H(69) 122.0 no . .
C(211) C(216) H(70) 117.1 no . .
C(215) C(216) H(70) 116.8 no . .
C(221) C(222) H(71) 121.5 no . .
C(223) C(222) H(71) 121.8 no . .
C(222) C(223) H(72) 118.8 no . .
C(224) C(223) H(72) 119.1 no . .
C(223) C(224) H(73) 120.1 no . .
C(225) C(224) H(73) 119.9 no . .
C(224) C(225) H(74) 120.7 no . .
C(226) C(225) H(74) 120.7 no . .
C(221) C(226) H(75) 119.3 no . .
C(225) C(226) H(75) 119.4 no . .
C(231) C(232) H(76) 119.1 no . .
C(233) C(232) H(76) 119.4 no . .
C(232) C(233) H(77) 122.4 no . .
C(234) C(233) H(77) 122.4 no . .
C(233) C(234) H(78) 118.9 no . .
C(235) C(234) H(78) 119.2 no . .
C(234) C(235) H(79) 119.0 no . .
C(236) C(235) H(79) 118.9 no . .
C(231) C(236) H(80) 121.9 no . .
C(235) C(236) H(80) 122.0 no . .
C(241) C(242) H(81) 118.5 no . .
C(243) C(242) H(81) 119.1 no . .
C(242) C(243) H(82) 121.3 no . .
C(244) C(243) H(82) 121.7 no . .
C(243) C(244) H(83) 119.3 no . .
C(245) C(244) H(83) 119.9 no . .
C(244) C(245) H(84) 118.6 no . .
C(246) C(245) H(84) 119.2 no . .
C(241) C(246) H(85) 123.5 no . .
C(245) C(246) H(85) 123.3 no . .
C(251) C(252) H(86) 119.3 no . .
C(253) C(252) H(86) 119.4 no . .
C(252) C(253) H(87) 121.9 no . .
C(254) C(253) H(87) 122.3 no . .
C(253) C(254) H(88) 119.8 no . .
C(255) C(254) H(88) 119.5 no . .
C(254) C(255) H(89) 120.5 no . .
C(256) C(255) H(89) 120.2 no . .
C(251) C(256) H(90) 116.2 no . .
C(255) C(256) H(90) 116.2 no . .
C(311) C(312) H(91) 118.2 no . .
C(313) C(312) H(91) 118.2 no . .
C(312) C(313) H(92) 120.3 no . .
C(314) C(313) H(92) 120.3 no . .
C(313) C(314) H(93) 120.7 no . .
C(315) C(314) H(93) 120.3 no . .
C(314) C(315) H(94) 119.3 no . .
C(316) C(315) H(94) 118.8 no . .
C(311) C(316) H(95) 123.2 no . .
C(315) C(316) H(95) 122.6 no . .
C(321) C(322) H(96) 121.3 no . .
C(323) C(322) H(96) 121.2 no . .
C(322) C(323) H(97) 117.9 no . .
C(324) C(323) H(97) 118.0 no . .
C(323) C(324) H(98) 119.1 no . .
C(325) C(324) H(98) 119.1 no . .
C(324) C(325) H(99) 123.4 no . .
C(326) C(325) H(99) 123.8 no . .
C(321) C(326) H(100) 117.9 no . .
C(325) C(326) H(100) 117.2 no . .
C(331) C(332) H(101) 120.6 no . .
C(333) C(332) H(101) 120.6 no . .
C(332) C(333) H(102) 118.8 no . .
C(334) C(333) H(102) 119.1 no . .
C(333) C(334) H(103) 119.5 no . .
C(335) C(334) H(103) 120.0 no . .
C(334) C(335) H(104) 121.6 no . .
C(336) C(335) H(104) 122.1 no . .
C(331) C(336) H(105) 119.1 no . .
C(335) C(336) H(105) 119.1 no . .
C(341) C(342) H(106) 121.2 no . .
C(343) C(342) H(106) 121.3 no . .
C(342) C(343) H(107) 118.9 no . .
C(344) C(343) H(107) 118.9 no . .
C(343) C(344) H(108) 120.8 no . .
C(345) C(344) H(108) 120.6 no . .
C(344) C(345) H(109) 119.5 no . .
C(346) C(345) H(109) 119.6 no . .
C(341) C(346) H(110) 120.2 no . .
C(345) C(346) H(110) 120.4 no . .
C(351) C(352) H(111) 120.1 no . .
C(353) C(352) H(111) 120.3 no . .
C(352) C(353) H(112) 119.3 no . .
C(354) C(353) H(112) 119.4 no . .
C(353) C(354) H(113) 121.4 no . .
C(355) C(354) H(113) 121.2 no . .
C(354) C(355) H(114) 118.3 no . .
C(356) C(355) H(114) 118.2 no . .
C(351) C(356) H(115) 120.7 no . .
C(355) C(356) H(115) 120.8 no . .
C(411) C(412) H(116) 117.5 no . .
C(413) C(412) H(116) 117.6 no . .
C(412) C(413) H(117) 120.9 no . .
C(414) C(413) H(117) 121.1 no . .
C(413) C(414) H(118) 119.9 no . .
C(415) C(414) H(118) 120.0 no . .
C(414) C(415) H(119) 118.4 no . .
C(416) C(415) H(119) 118.7 no . .
C(411) C(416) H(120) 121.5 no . .
C(415) C(416) H(120) 121.6 no . .
C(421) C(422) H(121) 119.8 no . .
C(423) C(422) H(121) 119.7 no . .
C(422) C(423) H(122) 120.8 no . .
C(424) C(423) H(122) 120.7 no . .
C(423) C(424) H(123) 119.6 no . .
C(425) C(424) H(123) 119.6 no . .
C(424) C(425) H(124) 119.9 no . .
C(426) C(425) H(124) 119.8 no . .
C(421) C(426) H(125) 119.0 no . .
C(425) C(426) H(125) 119.6 no . .
C(431) C(432) H(126) 119.1 no . .
C(433) C(432) H(126) 119.4 no . .
C(432) C(433) H(127) 121.2 no . .
C(434) C(433) H(127) 121.9 no . .
C(433) C(434) H(128) 119.4 no . .
C(435) C(434) H(128) 119.1 no . .
C(434) C(435) H(129) 120.0 no . .
C(436) C(435) H(129) 119.6 no . .
C(431) C(436) H(130) 121.7 no . .
C(435) C(436) H(130) 121.5 no . .
C(441) C(442) H(131) 119.1 no . .
C(443) C(442) H(131) 119.1 no . .
C(442) C(443) H(132) 121.6 no . .
C(444) C(443) H(132) 121.7 no . .
C(443) C(444) H(133) 119.5 no . .
C(445) C(444) H(133) 119.4 no . .
C(444) C(445) H(134) 118.5 no . .
C(446) C(445) H(134) 118.6 no . .
C(441) C(446) H(135) 120.8 no . .
C(445) C(446) H(135) 120.7 no . .
C(451) C(452) H(136) 122.4 no . .
C(453) C(452) H(136) 122.5 no . .
C(452) C(453) H(137) 118.7 no . .
C(454) C(453) H(137) 118.8 no . .
C(453) C(454) H(138) 119.2 no . .
C(455) C(454) H(138) 119.2 no . .
C(454) C(455) H(139) 121.3 no . .
C(456) C(455) H(139) 121.4 no . .
C(451) C(456) H(140) 119.4 no . .
C(455) C(456) H(140) 119.5 no . .
Cl(1) C(501) H(141) 114.4 no . .
Cl(1) C(501) H(142) 115.0 no . .
Cl(2) C(501) H(141) 114.3 no . .
Cl(2) C(501) H(142) 114.9 no . .
H(141) C(501) H(142) 108.7 no . .
Cl(3) C(502) H(143) 106.3 no . .
Cl(3) C(502) H(144) 105.9 no . .
Cl(4) C(502) H(143) 106.7 no . .
Cl(4) C(502) H(144) 105.9 no . .
H(143) C(502) H(144) 108.7 no . .
Cl(5) C(503) H(145) 112.8 no . .
Cl(5) C(503) H(146) 113.3 no . .
Cl(6) C(503) H(145) 112.0 no . .
Cl(6) C(503) H(146) 112.8 no . .
H(145) C(503) H(146) 109.3 no . .
Cl(7) C(504) H(147) 108.5 no . .
Cl(7) C(504) H(148) 109.0 no . .
Cl(8) C(504) H(147) 108.6 no . .
Cl(8) C(504) H(148) 109.3 no . .
H(147) C(504) H(148) 109.3 no . .
Cl(9) C(505) H(3) 108.2 no . .
Cl(9) C(505) H(4) 108.2 no . .
Cl(10) C(505) H(3) 108.2 no . .
Cl(10) C(505) H(4) 108.2 no . .
H(3) C(505) H(4) 107.3 no . .

loop_
_geom_bond_atom_site_label_1
_geom_bond_atom_site_label_2
_geom_bond_distance
_geom_bond_publ_flag
_geom_bond_site_symmetry_2
Pt(1) Pt(2) 2.6857(8) yes .
Pt(1) P(11) 2.299(3) yes .
Pt(1) P(11) 2.299(3) yes 3_755
Pt(1) C(1) 1.856(16) yes .
Pt(2) Pd(1) 2.7945(13) yes .
Pt(2) P(12) 2.259(2) yes .
Pt(2) P(12) 2.259(2) yes 3_755
Pt(3) Pt(4) 2.6821(8) yes .
Pt(3) Pd(2) 2.7864(13) yes .
Pt(3) P(22) 2.252(2) yes .
Pt(3) P(22) 2.252(2) yes 3_755
Pt(4) P(23) 2.297(3) yes .
Pt(4) P(23) 2.297(3) yes 3_755
Pt(4) C(2) 1.885(16) yes .
Pt(5) Pt(6) 2.6866(6) yes .
Pt(5) P(31) 2.308(3) yes .
Pt(5) P(41) 2.306(3) yes .
Pt(5) C(3) 1.921(13) yes .
Pt(6) Pd(3) 2.7866(9) yes .
Pt(6) P(32) 2.252(3) yes .
Pt(6) P(42) 2.261(2) yes .
Pd(1) Pd(2) 2.8367(17) yes .
Pd(1) P(13) 2.301(3) yes .
Pd(1) P(13) 2.301(3) yes 3_755
Pd(2) P(21) 2.311(3) yes .
Pd(2) P(21) 2.311(3) yes 3_755
Pd(3) Pd(3) 2.8343(11) yes 2_554
Pd(3) P(33) 2.309(3) yes .
Pd(3) P(43) 2.301(3) yes .
Cl(1) C(501) 1.79(3) yes .
Cl(2) C(501) 1.74(3) yes .
Cl(3) C(502) 1.67(4) yes .
Cl(4) C(502) 1.65(4) yes .
Cl(5) C(503) 1.77(4) yes .
Cl(6) C(503) 1.77(5) yes .
Cl(7) C(504) 1.69(2) yes .
Cl(8) C(504) 1.88(2) yes .
Cl(9) C(505) 1.81(2) yes .
Cl(10) C(505) 1.67(2) yes .
P(11) C(4) 1.829(13) yes 3_755
P(11) C(111) 1.829(15) yes .
P(11) C(121) 1.808(13) yes .
P(12) C(4) 1.833(12) yes .
P(12) C(5) 1.820(11) yes 3_755
P(12) C(131) 1.825(12) yes .
P(13) C(5) 1.843(12) yes .
P(13) C(141) 1.829(11) yes .
P(13) C(151) 1.833(12) yes .
P(21) C(6) 1.794(12) yes .
P(21) C(211) 1.815(13) yes .
P(21) C(221) 1.840(11) yes .
P(22) C(6) 1.866(11) yes .
P(22) C(7) 1.814(12) yes .
P(22) C(231) 1.853(13) yes .
P(23) C(7) 1.837(13) yes 3_755
P(23) C(241) 1.791(16) yes .
P(23) C(251) 1.803(13) yes .
P(31) C(8) 1.842(12) yes .
P(31) C(311) 1.821(15) yes .
P(31) C(321) 1.786(13) yes .
P(32) C(8) 1.830(13) yes .
P(32) C(9) 1.830(12) yes .
P(32) C(331) 1.820(12) yes .
P(33) C(9) 1.833(12) yes .
P(33) C(341) 1.872(14) yes .
P(33) C(351) 1.815(11) yes .
P(41) C(10) 1.793(13) yes .
P(41) C(411) 1.781(13) yes .
P(41) C(421) 1.790(16) yes .
P(42) C(10) 1.822(13) yes .
P(42) C(11) 1.827(11) yes .
P(42) C(431) 1.823(13) yes .
P(43) C(11) 1.852(11) yes .
P(43) C(441) 1.833(13) yes .
P(43) C(451) 1.864(12) yes .
P(101) F(11) 1.66(2) yes .
P(101) F(12) 1.554(16) yes .
P(101) F(13) 1.577(13) yes .
P(101) F(14) 1.621(12) yes .
P(101) F(15) 1.604(12) yes .
P(101) F(16) 1.520(17) yes .
P(102) F(21) 1.623(12) yes .
P(102) F(22) 1.575(12) yes .
P(102) F(23) 1.598(11) yes .
P(102) F(24) 1.611(11) yes .
P(102) F(25) 1.618(10) yes .
P(102) F(26) 1.632(11) yes .
P(103) F(31) 1.532(16) yes .
P(103) F(32) 1.591(12) yes .
P(103) F(33) 1.601(13) yes .
P(103) F(34) 1.631(12) yes .
P(103) F(35) 1.575(12) yes .
P(103) F(36) 1.605(13) yes .
P(104) F(41) 1.619(13) yes .
P(104) F(42) 1.608(11) yes .
P(104) F(43) 1.664(11) yes .
P(104) F(44) 1.579(11) yes .
P(104) F(45) 1.528(12) yes .
P(104) F(46) 1.618(10) yes .
N(1) C(1) 1.08(2) yes .
N(1) C(12) 1.61(2) yes .
N(2) C(2) 1.14(2) yes .
N(2) C(17) 1.52(2) yes .
N(3) C(3) 1.056(17) yes .
N(3) C(22) 1.562(17) yes .
C(12) C(13) 1.339(19) yes .
C(12) C(13) 1.34(2) yes 3_755
C(13) C(14) 1.36(2) yes .
C(13) C(16) 1.56(3) yes .
C(14) C(15) 1.43(2) yes .
C(17) C(18) 1.34(2) yes .
C(17) C(18) 1.34(2) yes 3_755
C(18) C(19) 1.49(3) yes .
C(18) C(21) 1.47(4) yes .
C(19) C(20) 1.23(2) yes .
C(22) C(23) 1.39(2) yes .
C(22) C(27) 1.40(2) yes .
C(23) C(24) 1.45(2) yes .
C(23) C(28) 1.43(3) yes .
C(24) C(25) 1.53(4) yes .
C(25) C(26) 1.28(4) yes .
C(26) C(27) 1.44(2) yes .
C(27) C(29) 1.42(3) yes .
C(111) C(112) 1.38(2) yes .
C(111) C(116) 1.37(2) yes .
C(112) C(113) 1.43(2) yes .
C(113) C(114) 1.38(2) yes .
C(114) C(115) 1.40(2) yes .
C(115) C(116) 1.39(2) yes .
C(121) C(122) 1.37(2) yes .
C(121) C(126) 1.41(2) yes .
C(122) C(123) 1.43(2) yes .
C(123) C(124) 1.37(2) yes .
C(124) C(125) 1.39(2) yes .
C(125) C(126) 1.40(2) yes .
C(131) C(132) 1.42(2) yes .
C(131) C(136) 1.402(18) yes .
C(132) C(133) 1.41(2) yes .
C(133) C(134) 1.42(2) yes .
C(134) C(135) 1.40(2) yes .
C(135) C(136) 1.39(2) yes .
C(141) C(142) 1.371(18) yes .
C(141) C(146) 1.435(18) yes .
C(142) C(143) 1.407(18) yes .
C(143) C(144) 1.44(2) yes .
C(144) C(145) 1.37(2) yes .
C(145) C(146) 1.417(19) yes .
C(151) C(152) 1.411(18) yes .
C(151) C(156) 1.391(18) yes .
C(152) C(153) 1.386(18) yes .
C(153) C(154) 1.374(19) yes .
C(154) C(155) 1.41(2) yes .
C(155) C(156) 1.40(2) yes .
C(211) C(212) 1.420(19) yes .
C(211) C(216) 1.379(17) yes .
C(212) C(213) 1.40(2) yes .
C(213) C(214) 1.37(2) yes .
C(214) C(215) 1.45(2) yes .
C(215) C(216) 1.377(17) yes .
C(221) C(222) 1.406(17) yes .
C(221) C(226) 1.369(17) yes .
C(222) C(223) 1.419(18) yes .
C(223) C(224) 1.39(2) yes .
C(224) C(225) 1.37(2) yes .
C(225) C(226) 1.423(17) yes .
C(231) C(232) 1.339(19) yes .
C(231) C(236) 1.379(18) yes .
C(232) C(233) 1.40(2) yes .
C(233) C(234) 1.45(2) yes .
C(234) C(235) 1.30(2) yes .
C(235) C(236) 1.42(2) yes .
C(241) C(242) 1.45(2) yes .
C(241) C(246) 1.37(2) yes .
C(242) C(243) 1.31(2) yes .
C(243) C(244) 1.51(3) yes .
C(244) C(245) 1.33(3) yes .
C(245) C(246) 1.52(3) yes .
C(251) C(252) 1.42(2) yes .
C(251) C(256) 1.37(2) yes .
C(252) C(253) 1.41(2) yes .
C(253) C(254) 1.45(2) yes .
C(254) C(255) 1.36(2) yes .
C(255) C(256) 1.28(2) yes .
C(311) C(312) 1.39(2) yes .
C(311) C(316) 1.50(2) yes .
C(312) C(313) 1.32(2) yes .
C(313) C(314) 1.44(2) yes .
C(314) C(315) 1.45(3) yes .
C(315) C(316) 1.41(2) yes .
C(321) C(322) 1.38(2) yes .
C(321) C(326) 1.46(2) yes .
C(322) C(323) 1.42(2) yes .
C(323) C(324) 1.35(2) yes .
C(324) C(325) 1.48(2) yes .
C(325) C(326) 1.40(2) yes .
C(331) C(332) 1.427(16) yes .
C(331) C(336) 1.36(2) yes .
C(332) C(333) 1.376(19) yes .
C(333) C(334) 1.35(2) yes .
C(334) C(335) 1.47(2) yes .
C(335) C(336) 1.41(2) yes .
C(341) C(342) 1.35(2) yes .
C(341) C(346) 1.424(19) yes .
C(342) C(343) 1.40(2) yes .
C(343) C(344) 1.38(2) yes .
C(344) C(345) 1.39(2) yes .
C(345) C(346) 1.35(2) yes .
C(351) C(352) 1.435(17) yes .
C(351) C(356) 1.392(17) yes .
C(352) C(353) 1.391(19) yes .
C(353) C(354) 1.41(2) yes .
C(354) C(355) 1.38(2) yes .
C(355) C(356) 1.411(18) yes .
C(411) C(412) 1.39(2) yes .
C(411) C(416) 1.44(2) yes .
C(412) C(413) 1.36(2) yes .
C(413) C(414) 1.42(2) yes .
C(414) C(415) 1.32(2) yes .
C(415) C(416) 1.45(2) yes .
C(421) C(422) 1.41(2) yes .
C(421) C(426) 1.43(2) yes .
C(422) C(423) 1.38(2) yes .
C(423) C(424) 1.49(3) yes .
C(424) C(425) 1.32(3) yes .
C(425) C(426) 1.40(2) yes .
C(431) C(432) 1.436(19) yes .
C(431) C(436) 1.403(19) yes .
C(432) C(433) 1.38(2) yes .
C(433) C(434) 1.42(2) yes .
C(434) C(435) 1.45(2) yes .
C(435) C(436) 1.41(2) yes .
C(441) C(442) 1.396(19) yes .
C(441) C(446) 1.382(19) yes .
C(442) C(443) 1.400(19) yes .
C(443) C(444) 1.42(2) yes .
C(444) C(445) 1.30(2) yes .
C(445) C(446) 1.41(2) yes .
C(451) C(452) 1.423(18) yes .
C(451) C(456) 1.362(18) yes .
C(452) C(453) 1.424(19) yes .
C(453) C(454) 1.37(2) yes .
C(454) C(455) 1.38(2) yes .
C(455) C(456) 1.431(18) yes .
C(4) H(1) 0.949 no .
C(4) H(2) 0.951 no .
C(5) H(5) 0.949 no .
C(5) H(6) 0.951 no .
C(6) H(7) 0.950 no .
C(6) H(8) 0.951 no .
C(7) H(9) 0.951 no .
C(7) H(10) 0.951 no .
C(8) H(12) 0.949 no .
C(8) H(13) 0.950 no .
C(9) H(14) 0.954 no .
C(9) H(15) 0.949 no .
C(10) H(16) 0.951 no .
C(10) H(17) 0.950 no .
C(11) H(18) 0.951 no .
C(11) H(19) 0.950 no .
C(14) H(20) 0.948 no .
C(15) H(22) 0.950 no .
C(16) H(23) 0.957 no .
C(16) H(24) 0.942 no .
C(16) H(25) 0.951 no .
C(19) H(26) 0.950 no .
C(20) H(28) 0.945 no .
C(21) H(29) 0.947 no .
C(21) H(30) 0.944 no .
C(21) H(31) 0.945 no .
C(24) H(32) 0.967 no .
C(25) H(33) 0.948 no .
C(26) H(34) 0.955 no .
C(28) H(35) 0.952 no .
C(28) H(36) 0.944 no .
C(28) H(37) 0.948 no .
C(29) H(38) 0.952 no .
C(29) H(39) 0.953 no .
C(29) H(40) 0.951 no .
C(112) H(41) 0.954 no .
C(113) H(42) 0.955 no .
C(114) H(43) 0.954 no .
C(115) H(44) 0.958 no .
C(116) H(45) 0.949 no .
C(122) H(46) 0.955 no .
C(123) H(47) 0.954 no .
C(124) H(48) 0.952 no .
C(125) H(49) 0.950 no .
C(126) H(50) 0.951 no .
C(132) H(51) 0.955 no .
C(133) H(52) 0.952 no .
C(134) H(53) 0.951 no .
C(135) H(54) 0.952 no .
C(136) H(55) 0.953 no .
C(142) H(56) 0.950 no .
C(143) H(57) 0.951 no .
C(144) H(58) 0.950 no .
C(145) H(59) 0.951 no .
C(146) H(60) 0.952 no .
C(152) H(61) 0.949 no .
C(153) H(62) 0.949 no .
C(154) H(63) 0.950 no .
C(155) H(64) 0.952 no .
C(156) H(65) 0.955 no .
C(212) H(66) 0.950 no .
C(213) H(67) 0.954 no .
C(214) H(68) 0.953 no .
C(215) H(69) 0.952 no .
C(216) H(70) 0.952 no .
C(222) H(71) 0.954 no .
C(223) H(72) 0.952 no .
C(224) H(73) 0.952 no .
C(225) H(74) 0.952 no .
C(226) H(75) 0.951 no .
C(232) H(76) 0.952 no .
C(233) H(77) 0.952 no .
C(234) H(78) 0.951 no .
C(235) H(79) 0.955 no .
C(236) H(80) 0.953 no .
C(242) H(81) 0.955 no .
C(243) H(82) 0.958 no .
C(244) H(83) 0.952 no .
C(245) H(84) 0.947 no .
C(246) H(85) 0.949 no .
C(252) H(86) 0.952 no .
C(253) H(87) 0.955 no .
C(254) H(88) 0.950 no .
C(255) H(89) 0.950 no .
C(256) H(90) 0.951 no .
C(312) H(91) 0.953 no .
C(313) H(92) 0.952 no .
C(314) H(93) 0.951 no .
C(315) H(94) 0.956 no .
C(316) H(95) 0.958 no .
C(322) H(96) 0.952 no .
C(323) H(97) 0.952 no .
C(324) H(98) 0.953 no .
C(325) H(99) 0.954 no .
C(326) H(100) 0.955 no .
C(332) H(101) 0.950 no .
C(333) H(102) 0.950 no .
C(334) H(103) 0.952 no .
C(335) H(104) 0.951 no .
C(336) H(105) 0.955 no .
C(342) H(106) 0.952 no .
C(343) H(107) 0.951 no .
C(344) H(108) 0.950 no .
C(345) H(109) 0.953 no .
C(346) H(110) 0.953 no .
C(352) H(111) 0.953 no .
C(353) H(112) 0.952 no .
C(354) H(113) 0.953 no .
C(355) H(114) 0.951 no .
C(356) H(115) 0.952 no .
C(412) H(116) 0.948 no .
C(413) H(117) 0.952 no .
C(414) H(118) 0.952 no .
C(415) H(119) 0.950 no .
C(416) H(120) 0.954 no .
C(422) H(121) 0.951 no .
C(423) H(122) 0.949 no .
C(424) H(123) 0.951 no .
C(425) H(124) 0.953 no .
C(426) H(125) 0.950 no .
C(432) H(126) 0.953 no .
C(433) H(127) 0.953 no .
C(434) H(128) 0.951 no .
C(435) H(129) 0.952 no .
C(436) H(130) 0.953 no .
C(442) H(131) 0.952 no .
C(443) H(132) 0.952 no .
C(444) H(133) 0.950 no .
C(445) H(134) 0.949 no .
C(446) H(135) 0.950 no .
C(452) H(136) 0.954 no .
C(453) H(137) 0.953 no .
C(454) H(138) 0.952 no .
C(455) H(139) 0.952 no .
C(456) H(140) 0.951 no .
C(501) H(141) 0.959 no .
C(501) H(142) 0.950 no .
C(502) H(143) 0.949 no .
C(502) H(144) 0.959 no .
C(503) H(145) 0.956 no .
C(503) H(146) 0.946 no .
C(504) H(147) 0.956 no .
C(504) H(148) 0.945 no .
C(505) H(3) 0.990 no .
C(505) H(4) 0.990 no .

loop_
_platon_squeeze_void_nr
_platon_squeeze_void_average_x
_platon_squeeze_void_average_y
_platon_squeeze_void_average_z
_platon_squeeze_void_volume
_platon_squeeze_void_count_electrons
_platon_squeeze_void_content
1 0.169 -0.006 0.001 15565 2520 ' '
